data_7049674
loop_
_publ_author_name
'Wo\'zny, Mateusz'
'Tomczyk, Karolina M.'
'Wi\;eckowska, Agnieszka'
'Sutu\/la, Szymon'
'Trzybi\'nski, Damian'
'Wo\'zniak, Krzysztof'
'Korybut-Daszkiewicz, Bohdan'

_publ_section_title
;
 The influence of metal-complexing macrocycle size on intramolecular
 movement in rotaxanes.
;
_journal_issue 19
_journal_name_full 'Dalton transactions (Cambridge, England : 2003)'
_journal_page_first 6546
_journal_page_last 6557
_journal_paper_doi 10.1039/c9dt00083f
_journal_volume 48
_journal_year 2019
_chemical_formula_moiety 'C44 H66 N12 Ni2, 4(F6 P), C24 H32 O8'
_chemical_formula_sum 'C68 H98 F24 N12 Ni2 O8 P4'
_chemical_formula_weight 1908.88
_space_group_crystal_system monoclinic
_space_group_IT_number 14
_space_group_name_Hall '-P 2ybc'
_space_group_name_H-M_alt 'P 1 21/c 1'
_symmetry_space_group_name_Hall '-P 2ybc'
_symmetry_space_group_name_H-M 'P 1 21/c 1'
_atom_sites_solution_hydrogens geom
_audit_creation_date 2018-09-05
_audit_creation_method
;
Olex2 1.2
(compiled 2015.01.26 svn.r3150 for OlexSys, GUI svn.r4998)
;
_audit_update_record
;
2019-01-03 deposited with the CCDC.    2019-04-10 downloaded from the CCDC.
;
_cell_angle_alpha 90
_cell_angle_beta 94.338(3)
_cell_angle_gamma 90
_cell_formula_units_Z 4
_cell_length_a 9.9923(3)
_cell_length_b 35.5936(14)
_cell_length_c 22.7942(7)
_cell_measurement_reflns_used 5897
_cell_measurement_temperature 100(2)
_cell_measurement_theta_max 73.0580
_cell_measurement_theta_min 2.2870
_cell_volume 8083.8(5)
_computing_cell_refinement 'CrysAlisPro 1.171.39.20a (Rigaku OD, 2015)'
_computing_data_collection 'CrysAlisPro 1.171.39.20a (Rigaku OD, 2015)'
_computing_data_reduction 'CrysAlisPro 1.171.39.20a (Rigaku OD, 2015)'
_computing_molecular_graphics 'Olex2 (Dolomanov et al., 2009)'
_computing_publication_material 'Olex2 (Dolomanov et al., 2009)'
_computing_structure_refinement 'ShelXL (Sheldrick, 2008)'
_computing_structure_solution 'ShelXT (Sheldrick, 2008)'
_diffrn_ambient_environment air
_diffrn_ambient_temperature 100(2)
_diffrn_detector 'CCD plate'
_diffrn_detector_area_resol_mean 5.2195
_diffrn_detector_type Atlas
_diffrn_measured_fraction_theta_full 0.997
_diffrn_measured_fraction_theta_max 0.997
_diffrn_measurement_device 'four-circle diffractometer'
_diffrn_measurement_device_type 'SuperNova, Dual, Cu at home/near, Atlas'
_diffrn_measurement_method '\w scans'
_diffrn_orient_matrix_type 'CrysAlisPro convention (1999,Acta A55,543-557)'
_diffrn_orient_matrix_UB_11 -0.0261309000
_diffrn_orient_matrix_UB_12 -0.0426523000
_diffrn_orient_matrix_UB_13 0.0003754000
_diffrn_orient_matrix_UB_21 -0.1449596000
_diffrn_orient_matrix_UB_22 0.0072211000
_diffrn_orient_matrix_UB_23 0.0158645000
_diffrn_orient_matrix_UB_31 -0.0470634000
_diffrn_orient_matrix_UB_32 0.0014916000
_diffrn_orient_matrix_UB_33 -0.0658839000
_diffrn_radiation_monochromator mirror
_diffrn_radiation_probe x-ray
_diffrn_radiation_type CuK\a
_diffrn_radiation_wavelength 1.54184
_diffrn_reflns_av_R_equivalents 0.0546
_diffrn_reflns_av_unetI/netI 0.0819
_diffrn_reflns_Laue_measured_fraction_full 0.997
_diffrn_reflns_Laue_measured_fraction_max 0.997
_diffrn_reflns_limit_h_max 11
_diffrn_reflns_limit_h_min -11
_diffrn_reflns_limit_k_max 42
_diffrn_reflns_limit_k_min -40
_diffrn_reflns_limit_l_max 18
_diffrn_reflns_limit_l_min -27
_diffrn_reflns_number 33183
_diffrn_reflns_point_group_measured_fraction_full 0.997
_diffrn_reflns_point_group_measured_fraction_max 0.997
_diffrn_reflns_theta_full 67.079
_diffrn_reflns_theta_max 67.079
_diffrn_reflns_theta_min 2.306
_diffrn_source 'micro-focus sealed X-ray tube'
_diffrn_source_type 'SuperNova (Cu) X-ray Source'
_exptl_absorpt_coefficient_mu 2.359
_exptl_absorpt_correction_T_max 0.929
_exptl_absorpt_correction_T_min 0.781
_exptl_absorpt_correction_type analytical
_exptl_absorpt_process_details
;
CrysAlisPro 1.171.39.20a (Rigaku Oxford Diffraction, 2015)
Analytical numeric absorption correction using a multifaceted crystal
            model based on expressions derived by R.C. Clark & J.S. Reid.
(Clark, R. C. & Reid, J. S. (1995). Acta Cryst. A51, 887-897)
Empirical absorption correction using spherical harmonics,
 implemented in SCALE3 ABSPACK scaling algorithm.
;
_exptl_crystal_colour dark-orange
_exptl_crystal_density_diffrn 1.568
_exptl_crystal_description prism
_exptl_crystal_F_000 3944
_exptl_crystal_size_max 0.15
_exptl_crystal_size_mid 0.07
_exptl_crystal_size_min 0.04
_refine_diff_density_max 2.150
_refine_diff_density_min -0.740
_refine_diff_density_rms 0.098
_refine_ls_extinction_method none
_refine_ls_goodness_of_fit_ref 1.049
_refine_ls_hydrogen_treatment constr
_refine_ls_matrix_type full
_refine_ls_number_parameters 1319
_refine_ls_number_reflns 14380
_refine_ls_number_restraints 792
_refine_ls_restrained_S_all 1.063
_refine_ls_R_factor_all 0.1444
_refine_ls_R_factor_gt 0.0900
_refine_ls_shift/su_max 0.001
_refine_ls_shift/su_mean 0.000
_refine_ls_structure_factor_coef Fsqd
_refine_ls_weighting_details 'w=1/[\s^2^(Fo^2^)+(0.1724P)^2^+2.7534P] where P=(Fo^2^+2Fc^2^)/3'
_refine_ls_weighting_scheme calc
_refine_ls_wR_factor_gt 0.2484
_refine_ls_wR_factor_ref 0.2973
_reflns_Friedel_coverage 0.000
_reflns_number_gt 8317
_reflns_number_total 14380
_reflns_threshold_expression 'I > 2\s(I)'
_cod_data_source_file c9dt00083f2.cif
_cod_data_source_block smart_1_abs8
_cod_depositor_comments 'Adding full bibliography for 7049674.cif.'
_cod_database_code 7049674
_shelx_space_group_comment
;
The symmetry employed for this shelxl refinement is uniquely defined
by the following loop, which should always be used as a source of
symmetry information in preference to the above space-group names.
They are only intended as comments.
;
_reflns_odcompleteness_completeness 99.68
_reflns_odcompleteness_iscentric 1
_reflns_odcompleteness_theta 66.97
_olex2_refinement_description
;
1. Fixed Uiso
 At 1.2 times of:
  All C(H) groups, All C(H,H) groups, All C(H,H,H,H) groups, All N(H) groups
 At 1.5 times of:
  All C(H,H,H) groups
2. Restrained distances
 C67-C68
 1.54 with sigma of 0.01
 F8-F11 \\sim F8-F12 \\sim F8-F9 \\sim F8-F10 \\sim F7-F11 \\sim F7-F12 \\sim
F7-F9 \\sim F7-F10 \\sim F11-F12
 \\sim F11-F10 \\sim F12-F9 \\sim F9-F10
 with sigma of 0.04
 P2-F8 \\sim P2-F7 \\sim P2-F11 \\sim P2-F12 \\sim P2-F9 \\sim P2-F10
 with sigma of 0.04
 F14-F16 \\sim F14-F15 \\sim F14-F17 \\sim F14-F18 \\sim F16-F13 \\sim F16-F15
\\sim F16-F17 \\sim F13-F15
 \\sim F13-F17 \\sim F13-F18 \\sim F15-F18 \\sim F17-F18
 with sigma of 0.04
 P3-F14 \\sim P3-F16 \\sim P3-F13 \\sim P3-F15 \\sim P3-F17 \\sim P3-F18
 with sigma of 0.04
 F6A-F2A \\sim F6A-F4A \\sim F6A-F1A \\sim F6A-F5A \\sim F3A-F2A \\sim F3A-F4A
\\sim F3A-F1A \\sim F3A-F5A
 \\sim F2A-F4A \\sim F2A-F5A \\sim F4A-F1A \\sim F1A-F5A
 with sigma of 0.04
 P1A-F6A \\sim P1A-F3A \\sim P1A-F2A \\sim P1A-F4A \\sim P1A-F1A \\sim P1A-F5A
 with sigma of 0.04
 C40-C34B \\sim C40-C34A
 with sigma of 0.04
 C21A-C20 \\sim C21B-C20
 with sigma of 0.04
 C24-C23A \\sim C24-C23B
 with sigma of 0.04
 F21-F22 \\sim F21-F20 \\sim F21-F24 \\sim F21-F19 \\sim F23-F22 \\sim F23-F20
\\sim F23-F24 \\sim F23-F19
 \\sim F22-F20 \\sim F22-F19 \\sim F20-F24 \\sim F24-F19
 with sigma of 0.04
 P4-F21 \\sim P4-F23 \\sim P4-F22 \\sim P4-F20 \\sim P4-F24 \\sim P4-F19
 with sigma of 0.04
 C36B-C37B \\sim C36A-C37A
 with sigma of 0.001
 C38B-C37B \\sim C38A-C37A
 with sigma of 0.001
3. Restrained planarity
 C20, C21A, C22A, C23A, C24, C25
 with sigma of 0.1
 C20, C21B, C22B, C23B, C24, C25
 with sigma of 0.1
4. Uiso/Uaniso restraints and constraints
Uanis(F2A) \\sim Ueq: with sigma of 0.01 and sigma for terminal atoms of 0.02
Uanis(F1A) \\sim Ueq: with sigma of 0.01 and sigma for terminal atoms of 0.02
Uanis(F24) \\sim Ueq: with sigma of 0.01 and sigma for terminal atoms of 0.02
Uanis(F21) \\sim Ueq: with sigma of 0.01 and sigma for terminal atoms of 0.02
Uanis(F20) \\sim Ueq: with sigma of 0.01 and sigma for terminal atoms of 0.02
Uanis(C42B) \\sim Ueq, Uanis(C41B) \\sim Ueq: with sigma of 0.01 and sigma for
terminal atoms of 0.02
5. Rigid body (RIGU) restrains
 C26A, C27A, C28A, C29A, C30A, C31A, C32A, C33A, C34A, C35A, C36A, C37A, C38A,
 C39A, N7A, N8A, N9A, N10A, N11A
 with sigma for 1-2 distances of 0.004 and sigma for 1-3 distances of 0.004
 C26B, C27B, C28B, C29B, C30B, C31B, C32B, C33B, C34B, C35B, C36B, C37B, C38B,
 C39B, N7B, N8B, N9B, N10B, N11B, Ni2B
 with sigma for 1-2 distances of 0.004 and sigma for 1-3 distances of 0.004
 C20, C21A, C22A, C23A, C24, C25
 with sigma for 1-2 distances of 0.004 and sigma for 1-3 distances of 0.004
 C20, C21B, C22B, C23B, C24, C25
 with sigma for 1-2 distances of 0.004 and sigma for 1-3 distances of 0.004
 C3, C4B, C5B, N1, N2
 with sigma for 1-2 distances of 0.004 and sigma for 1-3 distances of 0.004
 C53, C54B, C56, O3B
 with sigma for 1-2 distances of 0.004 and sigma for 1-3 distances of 0.004
 C53, C54A, C55, C56, O3A
 with sigma for 1-2 distances of 0.004 and sigma for 1-3 distances of 0.004
 C54B, C56, O3B
 with sigma for 1-2 distances of 0.004 and sigma for 1-3 distances of 0.004
 C55, C56, O3B, O4
 with sigma for 1-2 distances of 0.004 and sigma for 1-3 distances of 0.004
6. Others
 Sof(H3BC)=Sof(H3BD)=Sof(C4B)=Sof(H4BA)=Sof(H4BB)=Sof(C5B)=Sof(H5BA)=Sof(H5BB)=
 1-FVAR(1)
 Sof(H3AA)=Sof(H3AB)=Sof(C4A)=Sof(H4AA)=Sof(H4AB)=Sof(C5A)=Sof(H5AA)=Sof(H5AB)=
 FVAR(1)
 Sof(H53C)=Sof(H53D)=Sof(C54B)=Sof(H54C)=Sof(H54D)=Sof(H55C)=Sof(H55D)=
 Sof(O3B)=1-FVAR(2)
 Sof(H53A)=Sof(H53B)=Sof(C54A)=Sof(H54A)=Sof(H54B)=Sof(H55A)=Sof(H55B)=
 Sof(O3A)=FVAR(2)
 Sof(C21B)=Sof(H21B)=Sof(C22B)=Sof(H22B)=Sof(C23B)=Sof(C26B)=Sof(H26A)=
 Sof(H26B)=Sof(C27B)=Sof(H27B)=Sof(C28B)=Sof(C29B)=Sof(H29B)=Sof(C30B)=
 Sof(H30A)=Sof(H30B)=Sof(C31B)=Sof(H31A)=Sof(H31B)=Sof(C32B)=Sof(H32A)=
 Sof(H32B)=Sof(C33B)=Sof(H33B)=Sof(C34B)=Sof(C35B)=Sof(H35B)=Sof(C36B)=
 Sof(H36A)=Sof(H36B)=Sof(C37B)=Sof(H37A)=Sof(H37B)=Sof(C38B)=Sof(H38A)=
 Sof(H38B)=Sof(C39B)=Sof(H39B)=Sof(N7B)=Sof(H7B)=Sof(N8B)=Sof(N9B)=Sof(N10B)=
 Sof(N11B)=Sof(Ni2B)=Sof(H24A)=Sof(H40A)=1-FVAR(3)
 Sof(C21A)=Sof(H21A)=Sof(C22A)=Sof(H22A)=Sof(C23A)=Sof(H24)=Sof(C26A)=
 Sof(H26C)=Sof(H26D)=Sof(C27A)=Sof(H27A)=Sof(C28A)=Sof(C29A)=Sof(H29A)=
 Sof(C30A)=Sof(H30C)=Sof(H30D)=Sof(C31A)=Sof(H31C)=Sof(H31D)=Sof(C32A)=
 Sof(H32C)=Sof(H32D)=Sof(C33A)=Sof(H33A)=Sof(C34A)=Sof(C35A)=Sof(H35A)=
 Sof(C36A)=Sof(H36C)=Sof(H36D)=Sof(C37A)=Sof(H37C)=Sof(H37D)=Sof(C38A)=
 Sof(H38C)=Sof(H38D)=Sof(C39A)=Sof(H39A)=Sof(H40)=Sof(N7A)=Sof(H7A)=Sof(N8A)=
 Sof(N9A)=Sof(N10A)=Sof(N11A)=Sof(Ni2A)=FVAR(3)
 Sof(P1B)=Sof(F1B)=Sof(F2B)=Sof(F3B)=Sof(F4B)=Sof(F5B)=Sof(F6B)=1-FVAR(4)
 Sof(F1A)=Sof(F2A)=Sof(F3A)=Sof(F4A)=Sof(F5A)=Sof(F6A)=Sof(P1A)=FVAR(4)
 Sof(C41B)=Sof(H41C)=Sof(H41D)=Sof(C42B)=Sof(H42D)=Sof(H42E)=Sof(H42F)=1-FVAR(5)
 Sof(C41A)=Sof(H41A)=Sof(H41B)=Sof(C42A)=Sof(H42A)=Sof(H42B)=Sof(H42C)=FVAR(5)
7.a Free rotating group:
 C21B(C22B,C23B,C26B,C27B,C28B,C29B,C30B,C31B,C32B,C33B,C34B,C35B,C36B,C37B,
 C38B,C39B,N7B,N8B,N9B,N10B,N11B,Ni2B), P1B(F1B,F2B,F3B,F4B,F5B,F6B)
7.b Secondary CH2 refined with riding coordinates:
 C3(H3AA,H3AB), C3(H3BC,H3BD), C4A(H4AA,H4AB), C4B(H4BA,H4BB), C5A(H5AA,H5AB),
 C5B(H5BA,H5BB), C9(H9A,H9B), C10(H10A,H10B), C11(H11A,H11B), C14(H14A,H14B),
 C16(H16A,H16B), C19(H19A,H19B), C26B(H26A,H26B), C30B(H30A,H30B), C31B(H31A,
 H31B), C32B(H32A,H32B), C36B(H36A,H36B), C37B(H37A,H37B), C38B(H38A,H38B),
 C26A(H26C,H26D), C30A(H30C,H30D), C31A(H31C,H31D), C32A(H32C,H32D), C36A(H36C,
 H36D), C37A(H37C,H37D), C38A(H38C,H38D), C41A(H41A,H41B), C41B(H41C,H41D),
 C43(H43A,H43B), C51(H51A,H51B), C52(H52A,H52B), C53(H53A,H53B), C53(H53C,H53D),
  C54A(H54A,H54B), C54B(H54C,H54D), C55(H55A,H55B), C55(H55C,H55D), C56(H56A,
 H56B), C63(H63A,H63B), C64(H64A,H64B), C65(H65A,H65B), C66(H66A,H66B),
 C67(H67A,H67B), C68(H68A,H68B)
7.c Aromatic/amide H refined with riding coordinates:
 C2(H2), C6(H6), C8(H8), C12(H12), C13(H13), C18(H18), C21A(H21A), C21B(H21B),
 C22B(H22B), C27B(H27B), C29B(H29B), C33B(H33B), C35B(H35B), C39B(H39B),
 N7B(H7B), C22A(H22A), C24(H24), C24(H24A), C25(H25), C27A(H27A), C29A(H29A),
 C33A(H33A), C35A(H35A), C39A(H39A), C40(H40), C40(H40A), N6(H6A), N7A(H7A),
 C46(H46), C47(H47), C48(H48), C49(H49), C58(H58), C59(H59), C60(H60), C61(H61)
7.d Idealised Me refined as rotating group:
 C15(H15A,H15B,H15C), C17(H17A,H17B,H17C), C42A(H42A,H42B,H42C), C42B(H42D,
 H42E,H42F), C44(H44A,H44B,H44C)
;
_shelx_shelxl_version_number 2014/7
_olex2_submission_special_instructions 'No special instructions were received'
_oxdiff_exptl_absorpt_empirical_details
;
Empirical correction (ABSPACK) includes:
- Absorption correction using spherical harmonics
- Frame scaling
;
_oxdiff_exptl_absorpt_empirical_full_max 1.525
_oxdiff_exptl_absorpt_empirical_full_min 0.641

loop_
_space_group_symop_operation_xyz
'x, y, z'
'-x, y+1/2, -z+1/2'
'-x, -y, -z'
'x, -y-1/2, z-1/2'

loop_
_atom_site_label
_atom_site_type_symbol
_atom_site_fract_x
_atom_site_fract_y
_atom_site_fract_z
_atom_site_U_iso_or_equiv
_atom_site_adp_type
_atom_site_occupancy
_atom_site_site_symmetry_order
_atom_site_calc_flag
_atom_site_refinement_flags_posn
_atom_site_refinement_flags_adp
_atom_site_refinement_flags_occupancy
_atom_site_disorder_assembly
_atom_site_disorder_group
C1 C 0.2306(6) 0.12618(18) 0.4773(3) 0.0489(14) Uani 1 1 d . . . . .
C2 C 0.3539(6) 0.14046(17) 0.4603(3) 0.0454(14) Uani 1 1 d . . . . .
H2 H 0.4157 0.1234 0.4475 0.054 Uiso 1 1 calc R . . . .
C3 C 0.5026(6) 0.18544(19) 0.4271(3) 0.0463(14) Uani 1 1 d . U . . .
H3AA H 0.4726 0.2018 0.3947 0.056 Uiso 0.771(15) 1 calc R . P A 1
H3AB H 0.5380 0.1627 0.4106 0.056 Uiso 0.771(15) 1 calc R . P A 1
H3BC H 0.4774 0.1821 0.3855 0.056 Uiso 0.229(15) 1 calc R . P A 2
H3BD H 0.5768 0.1686 0.4379 0.056 Uiso 0.229(15) 1 calc R . P A 2
C4A C 0.6151(7) 0.2052(2) 0.4662(3) 0.042(2) Uani 0.771(15) 1 d . . P A 1
H4AA H 0.6444 0.1889 0.4987 0.050 Uiso 0.771(15) 1 calc R . P A 1
H4AB H 0.6913 0.2098 0.4433 0.050 Uiso 0.771(15) 1 calc R . P A 1
C4B C 0.547(2) 0.2262(7) 0.4387(11) 0.038(5) Uani 0.229(15) 1 d . U P A 2
H4BA H 0.6217 0.2329 0.4159 0.045 Uiso 0.229(15) 1 calc R . P A 2
H4BB H 0.4738 0.2436 0.4299 0.045 Uiso 0.229(15) 1 calc R . P A 2
C5A C 0.5682(8) 0.2416(3) 0.4898(4) 0.0377(19) Uani 0.771(15) 1 d . . P A 1
H5AA H 0.5314 0.2572 0.4577 0.045 Uiso 0.771(15) 1 calc R . P A 1
H5AB H 0.6434 0.2548 0.5098 0.045 Uiso 0.771(15) 1 calc R . P A 1
C5B C 0.589(3) 0.2252(9) 0.5032(14) 0.030(5) Uani 0.229(15) 1 d . U P A 2
H5BA H 0.6577 0.2438 0.5132 0.036 Uiso 0.229(15) 1 calc R . P A 2
H5BB H 0.6223 0.2006 0.5149 0.036 Uiso 0.229(15) 1 calc R . P A 2
C6 C 0.4903(5) 0.24575(16) 0.5857(2) 0.0383(12) Uani 1 1 d . . . . .
H6 H 0.5797 0.2508 0.5975 0.046 Uiso 1 1 calc R . . . .
C7 C 0.3930(5) 0.25108(15) 0.6277(2) 0.0345(11) Uani 1 1 d . . . . .
C8 C 0.2584(5) 0.25522(17) 0.6066(3) 0.0401(13) Uani 1 1 d . . . . .
H8 H 0.2004 0.2659 0.6320 0.048 Uiso 1 1 calc R . . . .
C9 C 0.0724(6) 0.2611(2) 0.5376(3) 0.0545(17) Uani 1 1 d . . . . .
H9A H 0.0777 0.2771 0.5035 0.065 Uiso 1 1 calc R . . . .
H9B H 0.0433 0.2765 0.5695 0.065 Uiso 1 1 calc R . . . .
C10 C -0.0293(6) 0.2307(2) 0.5236(3) 0.0478(15) Uani 1 1 d . . . . .
H10A H -0.0308 0.2136 0.5567 0.057 Uiso 1 1 calc R . . . .
H10B H -0.1178 0.2417 0.5167 0.057 Uiso 1 1 calc R . . . .
C11 C 0.0050(5) 0.20956(19) 0.4703(3) 0.0449(14) Uani 1 1 d . . . . .
H11A H -0.0675 0.1924 0.4586 0.054 Uiso 1 1 calc R . . . .
H11B H 0.0140 0.2271 0.4382 0.054 Uiso 1 1 calc R . . . .
C12 C 0.1214(6) 0.15227(19) 0.4772(3) 0.0465(14) Uani 1 1 d . . . . .
H12 H 0.0352 0.1422 0.4744 0.056 Uiso 1 1 calc R . . . .
C13 C 0.1948(9) 0.0884(2) 0.4833(4) 0.074(2) Uani 1 1 d . . . . .
H13 H 0.1030 0.0840 0.4777 0.089 Uiso 1 1 calc R . . . .
C14 C 0.1996(13) 0.0205(3) 0.4945(7) 0.135(6) Uani 1 1 d . . . . .
H14A H 0.2651 0.0012 0.4880 0.162 Uiso 1 1 calc R . . . .
H14B H 0.1290 0.0193 0.4629 0.162 Uiso 1 1 calc R . . . .
C15 C 0.1372(16) 0.0138(4) 0.5569(8) 0.155(6) Uani 1 1 d . . . . .
H15A H 0.0803 -0.0079 0.5544 0.232 Uiso 1 1 calc GR . . . .
H15B H 0.0856 0.0354 0.5666 0.232 Uiso 1 1 calc GR . . . .
H15C H 0.2086 0.0100 0.5869 0.232 Uiso 1 1 calc GR . . . .
C16 C 0.4086(10) 0.0588(2) 0.5101(5) 0.092(3) Uani 1 1 d . . . . .
H16A H 0.4394 0.0846 0.5146 0.110 Uiso 1 1 calc R . . . .
H16B H 0.4538 0.0476 0.4782 0.110 Uiso 1 1 calc R . . . .
C17 C 0.4451(15) 0.0372(4) 0.5668(6) 0.146(6) Uani 1 1 d . . . . .
H17A H 0.4076 0.0124 0.5636 0.220 Uiso 1 1 calc GR . . . .
H17B H 0.4096 0.0501 0.5992 0.220 Uiso 1 1 calc GR . . . .
H17C H 0.5409 0.0356 0.5733 0.220 Uiso 1 1 calc GR . . . .
C18 C 0.4290(5) 0.26022(15) 0.6863(2) 0.0350(11) Uani 1 1 d . . . . .
H18 H 0.3601 0.2677 0.7090 0.042 Uiso 1 1 calc R . . . .
C19 C 0.5807(6) 0.26673(18) 0.7746(2) 0.0431(13) Uani 1 1 d . . . . .
H19A H 0.6403 0.2472 0.7909 0.052 Uiso 1 1 calc R . . . .
H19B H 0.4982 0.2652 0.7943 0.052 Uiso 1 1 calc R . . . .
C20 C 0.6447(5) 0.30427(16) 0.7878(2) 0.0381(11) Uani 1 1 d D U . . .
C21A C 0.5670(12) 0.3363(3) 0.7736(5) 0.045(3) Uani 0.528(12) 1 d D U P B 1
H21A H 0.4869 0.3341 0.7502 0.054 Uiso 0.528(12) 1 calc R . P B 1
C21B C 0.6177(11) 0.33740(11) 0.7539(4) 0.049(4) Uani 0.472(12) 1 d D U P B 2
H21B H 0.5548 0.3365 0.7217 0.059 Uiso 0.472(12) 1 calc R . P B 2
C22B C 0.6799(10) 0.36917(11) 0.7673(4) 0.069(5) Uani 0.472(12) 1 d G U P B 2
H22B H 0.6507 0.3901 0.7455 0.083 Uiso 0.472(12) 1 calc R . P B 2
C23B C 0.7781(11) 0.37485(13) 0.8077(4) 0.058(4) Uani 0.472(12) 1 d DG U P B 2
C26B C 0.8540(11) 0.40871(14) 0.8270(4) 0.081(6) Uani 0.472(12) 1 d G U P B 2
H26A H 0.9487 0.4025 0.8321 0.097 Uiso 0.472(12) 1 calc R . P B 2
H26B H 0.8258 0.4166 0.8649 0.097 Uiso 0.472(12) 1 calc R . P B 2
C27B C 0.7469(10) 0.46463(12) 0.7901(3) 0.094(5) Uani 0.472(12) 1 d G U P B 2
H27B H 0.6822 0.4614 0.8169 0.113 Uiso 0.472(12) 1 calc R . P B 2
C28B C 0.7468(8) 0.50020(10) 0.7506(3) 0.076(4) Uani 0.472(12) 1 d G U P B 2
C29B C 0.6364(9) 0.52123(11) 0.7619(2) 0.065(4) Uani 0.472(12) 1 d G U P B 2
H29B H 0.5760 0.5138 0.7888 0.078 Uiso 0.472(12) 1 calc R . P B 2
C30B C 0.5160(10) 0.57553(13) 0.7570(3) 0.071(4) Uani 0.472(12) 1 d G U P B 2
H30A H 0.5555 0.5985 0.7732 0.085 Uiso 0.472(12) 1 calc R . P B 2
H30B H 0.4816 0.5615 0.7891 0.085 Uiso 0.472(12) 1 calc R . P B 2
C31B C 0.3996(9) 0.58548(16) 0.7126(4) 0.069(5) Uani 0.472(12) 1 d G U P B 2
H31A H 0.3343 0.6005 0.7316 0.083 Uiso 0.472(12) 1 calc R . P B 2
H31B H 0.3556 0.5627 0.6979 0.083 Uiso 0.472(12) 1 calc R . P B 2
C32B C 0.4522(7) 0.60756(14) 0.6613(3) 0.064(5) Uani 0.472(12) 1 d G U P B 2
H32A H 0.3765 0.6162 0.6357 0.076 Uiso 0.472(12) 1 calc R . P B 2
H32B H 0.5003 0.6295 0.6768 0.076 Uiso 0.472(12) 1 calc R . P B 2
C33B C 0.4978(6) 0.57749(15) 0.5731(3) 0.057(7) Uani 0.472(12) 1 d G U P B 2
H33B H 0.4073 0.5818 0.5628 0.068 Uiso 0.472(12) 1 calc R . P B 2
C34B C 0.5783(8) 0.56303(16) 0.5294(2) 0.056(5) Uani 0.472(12) 1 d DG U P B 2
C35B C 0.7215(8) 0.57000(14) 0.5370(3) 0.049(4) Uani 0.472(12) 1 d G U P B 2
H35B H 0.7715 0.5697 0.5042 0.059 Uiso 0.472(12) 1 calc R . P B 2
C36B C 0.9193(6) 0.59375(13) 0.5895(4) 0.066(4) Uani 0.472(12) 1 d DG U P B 2
H36A H 0.9186 0.6184 0.6075 0.079 Uiso 0.472(12) 1 calc R . P B 2
H36B H 0.9483 0.5964 0.5500 0.079 Uiso 0.472(12) 1 calc R . P B 2
C37B C 1.0213(5) 0.56597(15) 0.6283(5) 0.073(4) Uani 0.472(12) 1 d DG U P B 2
H37A H 1.0173 0.5413 0.6100 0.087 Uiso 0.472(12) 1 calc R . P B 2
H37B H 1.1119 0.5753 0.6261 0.087 Uiso 0.472(12) 1 calc R . P B 2
C38B C 0.9988(6) 0.56173(13) 0.6862(5) 0.083(5) Uani 0.472(12) 1 d DG U P B 2
H38A H 1.0022 0.5861 0.7053 0.100 Uiso 0.472(12) 1 calc R . P B 2
H38B H 1.0684 0.5461 0.7053 0.100 Uiso 0.472(12) 1 calc R . P B 2
C39B C 0.8599(7) 0.51072(10) 0.7259(4) 0.073(4) Uani 0.472(12) 1 d G U P B 2
H39B H 0.9347 0.4952 0.7309 0.088 Uiso 0.472(12) 1 calc R . P B 2
N7B N 0.8358(9) 0.44053(12) 0.7850(4) 0.097(6) Uani 0.472(12) 1 d G U P B 2
H7B H 0.8876 0.4424 0.7567 0.116 Uiso 0.472(12) 1 calc R . P B 2
N8B N 0.6224(8) 0.55297(10) 0.7313(2) 0.057(3) Uani 0.472(12) 1 d G U P B 2
N9B N 0.5435(6) 0.58484(12) 0.6259(3) 0.057(5) Uani 0.472(12) 1 d G U P B 2
N10B N 0.7801(6) 0.57652(11) 0.5871(3) 0.050(3) Uani 0.472(12) 1 d G U P B 2
N11B N 0.8710(6) 0.54495(10) 0.6920(4) 0.057(3) Uani 0.472(12) 1 d G U P B 2
Ni2B Ni 0.7078(6) 0.56653(9) 0.6598(2) 0.0458(11) Uani 0.472(12) 1 d G U P B 2
C22A C 0.6098(14) 0.3715(4) 0.7945(6) 0.051(3) Uani 0.528(12) 1 d . U P B 1
H22A H 0.5595 0.3929 0.7845 0.061 Uiso 0.528(12) 1 calc R . P B 1
C23A C 0.7309(14) 0.3745(4) 0.8312(6) 0.050(3) Uani 0.528(12) 1 d D U P B 1
C24 C 0.8135(7) 0.34163(18) 0.8407(3) 0.0506(15) Uani 1 1 d D U . . .
H24 H 0.9013 0.3435 0.8572 0.061 Uiso 0.528(12) 1 calc R . P B 1
H24A H 0.8745 0.3433 0.8735 0.061 Uiso 0.472(12) 1 calc R . P B 2
C25 C 0.7590(5) 0.30737(17) 0.8248(2) 0.0380(11) Uani 1 1 d . U . . .
H25 H 0.8008 0.2856 0.8395 0.046 Uiso 1 1 calc R . . . .
C26A C 0.7711(17) 0.4122(4) 0.8539(7) 0.062(4) Uani 0.528(12) 1 d . U P B 1
H26C H 0.7142 0.4184 0.8851 0.074 Uiso 0.528(12) 1 calc R . P B 1
H26D H 0.8623 0.4104 0.8715 0.074 Uiso 0.528(12) 1 calc R . P B 1
C27A C 0.6789(17) 0.4691(4) 0.8116(7) 0.067(3) Uani 0.528(12) 1 d . U P B 1
H27A H 0.6066 0.4670 0.8349 0.080 Uiso 0.528(12) 1 calc R . P B 1
C28A C 0.6871(16) 0.5013(4) 0.7761(7) 0.064(3) Uani 0.528(12) 1 d . U P B 1
C29A C 0.5695(16) 0.5250(5) 0.7768(8) 0.071(4) Uani 0.528(12) 1 d . U P B 1
H29A H 0.5003 0.5186 0.8000 0.086 Uiso 0.528(12) 1 calc R . P B 1
C30A C 0.4529(16) 0.5795(5) 0.7610(9) 0.070(4) Uani 0.528(12) 1 d . U P B 1
H30C H 0.4905 0.6030 0.7763 0.084 Uiso 0.528(12) 1 calc R . P B 1
H30D H 0.4088 0.5674 0.7924 0.084 Uiso 0.528(12) 1 calc R . P B 1
C31A C 0.3493(18) 0.5881(5) 0.7113(8) 0.072(4) Uani 0.528(12) 1 d . U P B 1
H31C H 0.3082 0.5649 0.6966 0.086 Uiso 0.528(12) 1 calc R . P B 1
H31D H 0.2795 0.6039 0.7256 0.086 Uiso 0.528(12) 1 calc R . P B 1
C32A C 0.412(2) 0.6074(5) 0.6634(9) 0.068(4) Uani 0.528(12) 1 d . U P B 1
H32C H 0.4522 0.6305 0.6787 0.081 Uiso 0.528(12) 1 calc R . P B 1
H32D H 0.3419 0.6142 0.6334 0.081 Uiso 0.528(12) 1 calc R . P B 1
C33A C 0.4884(15) 0.5756(5) 0.5805(9) 0.057(5) Uani 0.528(12) 1 d . U P B 1
H33A H 0.4015 0.5803 0.5647 0.069 Uiso 0.528(12) 1 calc R . P B 1
C34A C 0.5792(15) 0.5587(5) 0.5425(9) 0.061(4) Uani 0.528(12) 1 d D U P B 1
C35A C 0.7191(13) 0.5659(4) 0.5622(7) 0.049(3) Uani 0.528(12) 1 d . U P B 1
H35A H 0.7807 0.5645 0.5336 0.059 Uiso 0.528(12) 1 calc R . P B 1
C36A C 0.9014(14) 0.5894(4) 0.6206(7) 0.068(4) Uani 0.528(12) 1 d D U P B 1
H36C H 0.8981 0.6148 0.6355 0.081 Uiso 0.528(12) 1 calc R . P B 1
H36D H 0.9382 0.5902 0.5824 0.081 Uiso 0.528(12) 1 calc R . P B 1
C37A C 0.9979(14) 0.5638(5) 0.6656(6) 0.079(5) Uani 0.528(12) 1 d D U P B 1
H37C H 1.0069 0.5391 0.6484 0.094 Uiso 0.528(12) 1 calc R . P B 1
H37D H 1.0865 0.5751 0.6697 0.094 Uiso 0.528(12) 1 calc R . P B 1
C38A C 0.9523(14) 0.5599(5) 0.7202(6) 0.069(4) Uani 0.528(12) 1 d D U P B 1
H38C H 0.9567 0.5842 0.7392 0.083 Uiso 0.528(12) 1 calc R . P B 1
H38D H 1.0135 0.5433 0.7429 0.083 Uiso 0.528(12) 1 calc R . P B 1
C39A C 0.8071(16) 0.5133(5) 0.7564(8) 0.071(4) Uani 0.528(12) 1 d . U P B 1
H39A H 0.8831 0.4988 0.7661 0.085 Uiso 0.528(12) 1 calc R . P B 1
C40 C 0.5179(8) 0.5500(2) 0.4824(4) 0.069(2) Uani 1 1 d D . . . .
H40 H 0.4283 0.5572 0.4767 0.083 Uiso 0.528(12) 1 calc R . P B 1
H40A H 0.4248 0.5520 0.4808 0.083 Uiso 0.472(12) 1 calc R . P B 2
C41A C 0.6994(16) 0.5315(6) 0.4188(13) 0.065(7) Uani 0.49(3) 1 d . . P C 1
H41A H 0.7571 0.5232 0.4525 0.078 Uiso 0.49(3) 1 calc R . P C 1
H41B H 0.7294 0.5563 0.4081 0.078 Uiso 0.49(3) 1 calc R . P C 1
C41B C 0.7147(19) 0.5206(7) 0.4502(11) 0.072(6) Uani 0.51(3) 1 d . U P C 2
H41C H 0.7749 0.5420 0.4495 0.087 Uiso 0.51(3) 1 calc R . P C 2
H41D H 0.7243 0.5098 0.4893 0.087 Uiso 0.51(3) 1 calc R . P C 2
C42A C 0.718(2) 0.5054(7) 0.3688(17) 0.094(11) Uani 0.49(3) 1 d . . P C 1
H42A H 0.6761 0.5157 0.3332 0.142 Uiso 0.49(3) 1 calc GR . P C 1
H42B H 0.6786 0.4815 0.3765 0.142 Uiso 0.49(3) 1 calc GR . P C 1
H42C H 0.8125 0.5021 0.3646 0.142 Uiso 0.49(3) 1 calc GR . P C 1
C42B C 0.752(2) 0.4932(7) 0.4081(12) 0.084(7) Uani 0.51(3) 1 d . U P C 2
H42D H 0.6959 0.4962 0.3722 0.125 Uiso 0.51(3) 1 calc GR . P C 2
H42E H 0.7393 0.4684 0.4236 0.125 Uiso 0.51(3) 1 calc GR . P C 2
H42F H 0.8439 0.4966 0.4005 0.125 Uiso 0.51(3) 1 calc GR . P C 2
C43 C 0.4706(11) 0.5304(3) 0.3825(5) 0.098(3) Uani 1 1 d . . . . .
H43A H 0.3798 0.5268 0.3938 0.118 Uiso 1 1 calc R . . . .
H43B H 0.4955 0.5084 0.3607 0.118 Uiso 1 1 calc R . . . .
C44 C 0.4756(14) 0.5656(3) 0.3429(5) 0.123(5) Uani 1 1 d . . . . .
H44A H 0.4105 0.5631 0.3099 0.184 Uiso 1 1 calc GR . . . .
H44B H 0.5635 0.5679 0.3290 0.184 Uiso 1 1 calc GR . . . .
H44C H 0.4558 0.5875 0.3651 0.184 Uiso 1 1 calc GR . . . .
F19 F 0.7967(6) 0.12257(19) 0.4710(2) 0.1063(19) Uani 1 1 d D . . . .
F20 F 0.7550(9) 0.0845(3) 0.5944(4) 0.198(4) Uani 1 1 d D U . . .
F21 F 0.7139(8) 0.06606(18) 0.5040(5) 0.192(4) Uani 1 1 d D U . . .
F22 F 0.6377(5) 0.12073(14) 0.5345(2) 0.0836(14) Uani 1 1 d D . . . .
F23 F 0.8487(7) 0.1368(3) 0.5627(3) 0.140(3) Uani 1 1 d D . . . .
F24 F 0.9191(8) 0.0833(3) 0.5323(5) 0.208(5) Uani 1 1 d D U . . .
N1 N 0.3873(4) 0.17585(14) 0.4614(2) 0.0393(10) Uani 1 1 d . U . . .
N2 N 0.4620(4) 0.23429(14) 0.5324(2) 0.0398(11) Uani 1 1 d . U . . .
N3 N 0.2080(4) 0.24551(14) 0.5550(2) 0.0403(11) Uani 1 1 d . . . . .
N4 N 0.1311(4) 0.18805(14) 0.4808(2) 0.0406(11) Uani 1 1 d . . . . .
N5 N 0.2655(8) 0.05858(18) 0.4953(4) 0.093(3) Uani 1 1 d . . . . .
N6 N 0.5505(4) 0.25934(14) 0.7127(2) 0.0395(10) Uani 1 1 d . . . . .
H6A H 0.6161 0.2540 0.6918 0.047 Uiso 1 1 calc R . . . .
N7A N 0.7658(12) 0.4426(3) 0.8136(5) 0.053(3) Uani 0.528(12) 1 d . U P B 1
H7A H 0.8258 0.4433 0.7885 0.064 Uiso 0.528(12) 1 calc R . P B 1
N8A N 0.5607(14) 0.5558(4) 0.7444(7) 0.067(3) Uani 0.528(12) 1 d . U P B 1
N9A N 0.5173(14) 0.5848(3) 0.6351(7) 0.054(3) Uani 0.528(12) 1 d . U P B 1
N10A N 0.7664(10) 0.5739(3) 0.6142(6) 0.048(3) Uani 0.528(12) 1 d . U P B 1
N11A N 0.8224(12) 0.5459(3) 0.7230(6) 0.060(3) Uani 0.528(12) 1 d . U P B 1
N12 N 0.5640(7) 0.5346(2) 0.4365(4) 0.087(2) Uani 1 1 d . . . . .
Ni1 Ni 0.29665(8) 0.21227(3) 0.50517(4) 0.0323(2) Uani 1 1 d . . . . .
Ni2A Ni 0.6685(5) 0.56649(9) 0.6807(3) 0.0470(10) Uani 0.528(12) 1 d . . P B 1
P4 P 0.7765(3) 0.10152(8) 0.53026(19) 0.1183(13) Uani 1 1 d D . . . .
C45 C 0.2883(7) 0.17000(19) 0.7256(3) 0.0535(16) Uani 1 1 d . . . . .
C46 C 0.1619(8) 0.1542(2) 0.7209(4) 0.073(2) Uani 1 1 d . . . . .
H46 H 0.1024 0.1586 0.7497 0.088 Uiso 1 1 calc R . . . .
C47 C 0.1242(10) 0.1313(3) 0.6715(5) 0.087(3) Uani 1 1 d . . . . .
H47 H 0.0383 0.1211 0.6674 0.104 Uiso 1 1 calc R . . . .
C48 C 0.2106(11) 0.1240(3) 0.6305(4) 0.083(3) Uani 1 1 d . . . . .
H48 H 0.1849 0.1085 0.5988 0.100 Uiso 1 1 calc R . . . .
C49 C 0.3371(9) 0.1396(2) 0.6354(3) 0.067(2) Uani 1 1 d . . . . .
H49 H 0.3952 0.1351 0.6062 0.080 Uiso 1 1 calc R . . . .
C50 C 0.3794(7) 0.16182(19) 0.6829(3) 0.0551(17) Uani 1 1 d . . . . .
C51 C 0.6069(8) 0.1620(2) 0.6564(3) 0.0648(19) Uani 1 1 d . . . . .
H51A H 0.5900 0.1723 0.6172 0.078 Uiso 1 1 calc R . . . .
H51B H 0.6034 0.1348 0.6537 0.078 Uiso 1 1 calc R . . . .
C52 C 0.7418(8) 0.1741(2) 0.6822(4) 0.071(2) Uani 1 1 d . . . . .
H52A H 0.7502 0.1687 0.7240 0.085 Uiso 1 1 calc R . . . .
H52B H 0.8113 0.1604 0.6638 0.085 Uiso 1 1 calc R . . . .
C53 C 0.8928(6) 0.2258(3) 0.6881(3) 0.0634(18) Uani 1 1 d . U . . .
H53A H 0.9515 0.2167 0.6592 0.076 Uiso 0.633(14) 1 calc R . P D 1
H53B H 0.9248 0.2159 0.7263 0.076 Uiso 0.633(14) 1 calc R . P D 1
H53C H 0.9550 0.2098 0.6690 0.076 Uiso 0.367(14) 1 calc R . P D 2
H53D H 0.9130 0.2237 0.7303 0.076 Uiso 0.367(14) 1 calc R . P D 2
C54A C 0.894(2) 0.2675(6) 0.6895(9) 0.069(4) Uani 0.633(14) 1 d . U P D 1
H54A H 0.8529 0.2764 0.7240 0.083 Uiso 0.633(14) 1 calc R . P D 1
H54B H 0.9862 0.2765 0.6915 0.083 Uiso 0.633(14) 1 calc R . P D 1
C54B C 0.911(3) 0.2652(9) 0.6696(14) 0.066(7) Uani 0.367(14) 1 d . U P D 2
H54C H 1.0006 0.2735 0.6825 0.079 Uiso 0.367(14) 1 calc R . P D 2
H54D H 0.9007 0.2667 0.6270 0.079 Uiso 0.367(14) 1 calc R . P D 2
C55 C 0.8255(9) 0.3235(3) 0.6454(7) 0.116(3) Uani 1 1 d . U . . .
H55A H 0.7840 0.3315 0.6804 0.140 Uiso 0.633(14) 1 calc R . P D 1
H55B H 0.9157 0.3337 0.6456 0.140 Uiso 0.633(14) 1 calc R . P D 1
H55C H 0.8212 0.3459 0.6695 0.140 Uiso 0.367(14) 1 calc R . P D 2
H55D H 0.9165 0.3227 0.6333 0.140 Uiso 0.367(14) 1 calc R . P D 2
C56 C 0.7450(8) 0.3327(3) 0.5922(6) 0.098(3) Uani 1 1 d . U . . .
H56A H 0.7589 0.3143 0.5619 0.118 Uiso 1 1 calc R . . . .
H56B H 0.7697 0.3573 0.5780 0.118 Uiso 1 1 calc R . . . .
C57 C 0.5125(8) 0.3371(2) 0.5593(4) 0.069(2) Uani 1 1 d . . . . .
C58 C 0.5402(11) 0.3356(2) 0.5000(5) 0.086(3) Uani 1 1 d . . . . .
H58 H 0.6285 0.3332 0.4903 0.104 Uiso 1 1 calc R . . . .
C59 C 0.4393(13) 0.3374(3) 0.4564(5) 0.088(3) Uani 1 1 d . . . . .
H59 H 0.4586 0.3359 0.4172 0.105 Uiso 1 1 calc R . . . .
C60 C 0.3127(11) 0.3414(2) 0.4702(4) 0.077(2) Uani 1 1 d . . . . .
H60 H 0.2443 0.3418 0.4402 0.093 Uiso 1 1 calc R . . . .
C61 C 0.2800(8) 0.3450(2) 0.5281(4) 0.0634(18) Uani 1 1 d . . . . .
H61 H 0.1913 0.3489 0.5363 0.076 Uiso 1 1 calc R . . . .
C62 C 0.3796(6) 0.34275(17) 0.5738(3) 0.0516(15) Uani 1 1 d . . . . .
C63 C 0.2291(6) 0.3575(2) 0.6456(3) 0.0565(17) Uani 1 1 d . . . . .
H63A H 0.1624 0.3396 0.6299 0.068 Uiso 1 1 calc R . . . .
H63B H 0.2094 0.3817 0.6274 0.068 Uiso 1 1 calc R . . . .
C64 C 0.2228(7) 0.3606(2) 0.7097(3) 0.0619(18) Uani 1 1 d . . . . .
H64A H 0.3025 0.3733 0.7266 0.074 Uiso 1 1 calc R . . . .
H64B H 0.1452 0.3754 0.7182 0.074 Uiso 1 1 calc R . . . .
C65 C 0.1985(8) 0.3265(2) 0.7968(3) 0.066(2) Uani 1 1 d . . . . .
H65A H 0.1253 0.3435 0.8036 0.079 Uiso 1 1 calc R . . . .
H65B H 0.2799 0.3366 0.8167 0.079 Uiso 1 1 calc R . . . .
C66 C 0.1702(7) 0.2890(3) 0.8217(3) 0.067(2) Uani 1 1 d . . . . .
H66A H 0.1456 0.2918 0.8618 0.081 Uiso 1 1 calc R . . . .
H66B H 0.0958 0.2774 0.7987 0.081 Uiso 1 1 calc R . . . .
C67 C 0.2873(10) 0.2313(2) 0.8513(4) 0.083(3) Uani 1 1 d D . . . .
H67A H 0.2334 0.2331 0.8848 0.100 Uiso 1 1 calc R . . . .
H67B H 0.3787 0.2255 0.8658 0.100 Uiso 1 1 calc R . . . .
C68 C 0.2348(11) 0.2008(3) 0.8120(4) 0.088(3) Uani 1 1 d D . . . .
H68A H 0.2196 0.1783 0.8347 0.106 Uiso 1 1 calc R . . . .
H68B H 0.1504 0.2083 0.7916 0.106 Uiso 1 1 calc R . . . .
O1 O 0.5076(5) 0.17519(13) 0.69368(19) 0.0541(11) Uani 1 1 d . . . . .
O2 O 0.7578(5) 0.21322(16) 0.6732(2) 0.0653(13) Uani 1 1 d . . . . .
O3A O 0.8224(6) 0.2816(2) 0.6376(3) 0.055(2) Uani 0.633(14) 1 d . U P D 1
O3B O 0.8191(13) 0.2883(4) 0.6928(8) 0.075(5) Uani 0.367(14) 1 d . U P D 2
O4 O 0.6054(4) 0.33268(15) 0.6061(3) 0.0766(17) Uani 1 1 d . U . . .
O5 O 0.3605(4) 0.34527(12) 0.6324(2) 0.0491(10) Uani 1 1 d . . . . .
O6 O 0.2137(4) 0.32406(13) 0.7358(2) 0.0522(11) Uani 1 1 d . . . . .
O7 O 0.2843(5) 0.26640(14) 0.8207(2) 0.0623(13) Uani 1 1 d . . . . .
O8 O 0.3354(5) 0.19335(14) 0.7694(2) 0.0604(12) Uani 1 1 d . . . . .
F1A F 0.325(3) 0.4992(5) 0.7623(12) 0.199(11) Uani 0.460(17) 1 d D U P E 1
F2A F 0.244(2) 0.4289(7) 0.8357(9) 0.151(9) Uani 0.460(17) 1 d D U P E 1
F3A F 0.425(2) 0.4453(7) 0.7928(11) 0.176(11) Uani 0.460(17) 1 d D . P E 1
F4A F 0.2263(18) 0.4473(5) 0.7402(7) 0.133(7) Uani 0.460(17) 1 d D . P E 1
F5A F 0.340(2) 0.4847(7) 0.8564(11) 0.203(14) Uani 0.460(17) 1 d D . P E 1
F6A F 0.1376(17) 0.4824(6) 0.8089(12) 0.165(12) Uani 0.460(17) 1 d D . P E 1
P1A P 0.2822(15) 0.4656(3) 0.8016(7) 0.127(5) Uani 0.460(17) 1 d D . P E 1
P1B P 0.2483(6) 0.45747(17) 0.8176(2) 0.066(2) Uani 0.540(17) 1 d . . P E 2
F1B F 0.2379(13) 0.49830(17) 0.7904(4) 0.122(6) Uani 0.540(17) 1 d G . P E 2
F2B F 0.2533(12) 0.4171(2) 0.8453(4) 0.153(9) Uani 0.540(17) 1 d G . P E 2
F3B F 0.3684(9) 0.4479(3) 0.7802(4) 0.090(4) Uani 0.540(17) 1 d G . P E 2
F4B F 0.1511(10) 0.4431(3) 0.7658(4) 0.099(5) Uani 0.540(17) 1 d G . P E 2
F5B F 0.3496(8) 0.4717(3) 0.8693(3) 0.106(5) Uani 0.540(17) 1 d G . P E 2
F6B F 0.1294(8) 0.4691(3) 0.8554(5) 0.130(7) Uani 0.540(17) 1 d G . P E 2
F7 F 1.1864(6) 0.57877(19) 0.3883(4) 0.130(2) Uani 1 1 d D . . . .
F8 F 0.9931(6) 0.5465(3) 0.4776(4) 0.169(4) Uani 1 1 d D . . . .
F9 F 0.9808(10) 0.5524(3) 0.3817(5) 0.199(4) Uani 1 1 d D . . . .
F10 F 1.0214(6) 0.6024(2) 0.4351(4) 0.136(3) Uani 1 1 d D . . . .
F11 F 1.1952(5) 0.5736(2) 0.4838(4) 0.132(3) Uani 1 1 d D . . . .
F12 F 1.1552(8) 0.52243(18) 0.4277(4) 0.166(3) Uani 1 1 d D . . . .
P2 P 1.0895(3) 0.56251(9) 0.43239(19) 0.1140(11) Uani 1 1 d D . . . .
F13 F 0.9051(5) 0.33929(13) 0.32847(19) 0.0753(12) Uani 1 1 d D . . . .
F14 F 0.8175(4) 0.28368(15) 0.4284(2) 0.0878(15) Uani 1 1 d D . . . .
F15 F 0.7099(4) 0.31175(13) 0.3492(2) 0.0801(14) Uani 1 1 d D . . . .
F16 F 0.8256(4) 0.34691(14) 0.4179(2) 0.0789(13) Uani 1 1 d D . . . .
F17 F 1.0114(3) 0.31250(13) 0.40720(19) 0.0670(11) Uani 1 1 d D . . . .
F18 F 0.8947(4) 0.27696(12) 0.3390(2) 0.0789(13) Uani 1 1 d D . . . .
P3 P 0.85968(15) 0.31208(5) 0.37898(8) 0.0494(4) Uani 1 1 d D . . . .

loop_
_atom_site_aniso_label
_atom_site_aniso_U_11
_atom_site_aniso_U_22
_atom_site_aniso_U_33
_atom_site_aniso_U_23
_atom_site_aniso_U_13
_atom_site_aniso_U_12
C1 0.044(3) 0.040(3) 0.063(4) -0.003(3) 0.009(3) -0.006(3)
C2 0.050(3) 0.037(3) 0.049(3) -0.007(3) 0.001(3) 0.009(3)
C3 0.042(3) 0.052(3) 0.047(3) -0.010(3) 0.012(2) -0.001(3)
C4A 0.030(4) 0.057(5) 0.040(4) 0.004(3) 0.007(3) 0.007(3)
C4B 0.023(9) 0.047(8) 0.044(9) -0.003(6) 0.013(6) 0.002(6)
C5A 0.029(4) 0.041(6) 0.044(4) 0.006(4) 0.009(3) -0.002(3)
C5B 0.024(7) 0.024(11) 0.043(9) 0.000(7) 0.012(6) -0.008(7)
C6 0.022(2) 0.048(3) 0.046(3) -0.005(2) 0.002(2) 0.000(2)
C7 0.023(2) 0.037(3) 0.042(3) -0.004(2) 0.002(2) 0.000(2)
C8 0.025(3) 0.049(3) 0.046(3) -0.011(3) 0.002(2) 0.001(2)
C9 0.034(3) 0.057(4) 0.071(4) -0.018(3) -0.008(3) 0.014(3)
C10 0.030(3) 0.069(4) 0.044(3) -0.014(3) -0.002(2) 0.001(3)
C11 0.024(3) 0.062(4) 0.047(3) -0.008(3) -0.006(2) -0.002(2)
C12 0.037(3) 0.055(4) 0.048(3) -0.009(3) 0.003(2) -0.005(3)
C13 0.074(5) 0.044(4) 0.107(7) -0.021(4) 0.023(5) -0.008(4)
C14 0.119(9) 0.048(5) 0.250(17) -0.017(7) 0.082(10) -0.021(6)
C15 0.163(13) 0.090(9) 0.216(16) 0.027(10) 0.040(12) -0.040(9)
C16 0.092(7) 0.051(5) 0.139(9) 0.014(5) 0.053(6) 0.013(4)
C17 0.161(12) 0.100(9) 0.189(13) 0.077(9) 0.088(10) 0.064(8)
C18 0.027(3) 0.037(3) 0.041(3) -0.006(2) 0.005(2) -0.003(2)
C19 0.039(3) 0.052(3) 0.038(3) -0.003(3) 0.004(2) -0.005(3)
C20 0.033(3) 0.043(3) 0.038(3) -0.004(2) 0.000(2) 0.001(2)
C21A 0.030(5) 0.045(5) 0.058(7) 0.000(4) -0.005(5) 0.004(4)
C21B 0.046(8) 0.043(5) 0.056(7) -0.001(5) -0.010(6) 0.007(5)
C22B 0.087(10) 0.038(5) 0.075(10) 0.007(5) -0.037(9) -0.004(6)
C23B 0.075(9) 0.046(5) 0.050(8) 0.011(5) -0.020(7) -0.015(5)
C26B 0.081(12) 0.054(8) 0.100(13) 0.015(8) -0.042(10) -0.019(8)
C27B 0.125(12) 0.055(7) 0.093(11) -0.004(7) -0.052(9) -0.008(7)
C28B 0.081(8) 0.061(6) 0.078(9) -0.007(6) -0.035(7) -0.011(5)
C29B 0.072(8) 0.045(6) 0.074(8) 0.002(5) -0.030(6) -0.022(5)
C30B 0.070(9) 0.064(8) 0.074(8) -0.007(6) -0.016(6) -0.015(7)
C31B 0.067(9) 0.066(10) 0.071(8) -0.010(7) -0.011(7) -0.014(7)
C32B 0.054(9) 0.056(9) 0.080(8) -0.001(6) -0.006(6) 0.008(7)
C33B 0.049(8) 0.050(16) 0.069(7) 0.005(7) -0.009(5) 0.004(7)
C34B 0.049(7) 0.043(10) 0.072(8) 0.007(7) -0.011(5) 0.008(6)
C35B 0.050(6) 0.045(8) 0.050(6) 0.004(5) -0.009(5) 0.008(5)
C36B 0.043(6) 0.060(8) 0.095(10) -0.006(7) -0.005(5) 0.003(5)
C37B 0.045(7) 0.054(8) 0.114(10) -0.005(7) -0.025(6) 0.004(6)
C38B 0.062(7) 0.065(11) 0.118(11) -0.001(8) -0.017(6) 0.006(6)
C39B 0.074(8) 0.058(7) 0.081(9) 0.006(6) -0.040(6) 0.013(5)
N7B 0.123(13) 0.051(7) 0.109(12) 0.014(7) -0.039(9) -0.011(7)
N8B 0.061(7) 0.041(5) 0.067(6) 0.003(4) -0.014(5) -0.023(5)
N9B 0.052(7) 0.046(9) 0.072(6) 0.005(5) -0.007(5) 0.004(5)
N10B 0.044(5) 0.052(7) 0.052(6) 0.003(5) -0.010(4) 0.004(4)
N11B 0.059(6) 0.038(5) 0.071(7) -0.011(5) -0.022(5) 0.007(4)
Ni2B 0.047(2) 0.0335(13) 0.055(2) 0.0010(13) -0.0058(16) 0.0018(13)
C22A 0.055(6) 0.044(5) 0.052(7) 0.003(4) -0.011(5) 0.006(4)
C23A 0.063(6) 0.050(5) 0.035(6) 0.014(4) -0.009(5) -0.013(4)
C24 0.055(3) 0.049(3) 0.045(3) 0.007(2) -0.015(3) -0.015(2)
C25 0.036(3) 0.044(3) 0.034(3) 0.001(2) 0.001(2) 0.001(2)
C26A 0.075(10) 0.044(6) 0.064(8) 0.003(5) -0.013(6) -0.016(6)
C27A 0.077(8) 0.060(5) 0.064(8) -0.012(5) 0.001(6) 0.001(5)
C28A 0.063(6) 0.059(6) 0.068(8) -0.008(5) -0.006(5) -0.001(4)
C29A 0.055(7) 0.061(6) 0.098(10) 0.004(6) 0.003(6) -0.003(5)
C30A 0.048(7) 0.057(7) 0.101(9) -0.001(6) -0.023(6) -0.016(5)
C31A 0.047(7) 0.072(10) 0.092(8) -0.005(6) -0.020(5) -0.007(5)
C32A 0.052(7) 0.047(8) 0.103(8) -0.008(6) -0.003(6) 0.004(5)
C33A 0.043(7) 0.038(11) 0.087(7) 0.002(6) -0.017(5) -0.003(6)
C34A 0.040(6) 0.048(8) 0.089(7) -0.003(6) -0.023(5) 0.001(5)
C35A 0.037(5) 0.046(7) 0.062(8) 0.005(5) -0.015(4) -0.002(4)
C36A 0.052(6) 0.067(8) 0.081(9) 0.004(7) -0.015(5) -0.010(5)
C37A 0.053(7) 0.088(13) 0.093(9) 0.010(7) -0.007(5) 0.008(6)
C38A 0.046(6) 0.072(8) 0.085(8) 0.008(6) -0.016(5) 0.017(5)
C39A 0.055(6) 0.075(7) 0.080(9) 0.009(7) -0.007(6) 0.016(5)
C40 0.049(4) 0.057(4) 0.100(6) -0.018(4) 0.000(4) -0.009(3)
C41A 0.045(8) 0.058(10) 0.092(17) -0.011(10) 0.001(9) -0.010(7)
C41B 0.064(8) 0.081(9) 0.072(9) 0.004(7) 0.010(7) -0.011(7)
C42A 0.061(12) 0.069(13) 0.15(3) -0.030(16) 0.006(13) -0.023(10)
C42B 0.075(11) 0.081(11) 0.093(14) 0.007(10) -0.002(10) -0.018(9)
C43 0.103(7) 0.087(7) 0.110(8) -0.032(6) 0.042(6) -0.039(6)
C44 0.186(12) 0.094(8) 0.095(7) -0.032(6) 0.056(8) -0.070(8)
F19 0.095(4) 0.142(5) 0.082(4) -0.028(4) 0.012(3) -0.031(4)
F20 0.172(7) 0.229(10) 0.202(8) 0.125(8) 0.084(6) 0.052(7)
F21 0.165(7) 0.081(4) 0.349(11) -0.092(6) 0.153(7) -0.051(4)
F22 0.080(3) 0.068(3) 0.105(4) -0.010(3) 0.021(3) -0.002(2)
F23 0.107(5) 0.214(9) 0.094(4) 0.016(5) -0.016(4) -0.043(5)
F24 0.147(7) 0.159(7) 0.333(12) 0.093(8) 0.124(8) 0.052(6)
N1 0.036(2) 0.045(3) 0.037(2) 0.000(2) 0.0035(18) 0.002(2)
N2 0.027(2) 0.052(3) 0.041(3) -0.007(2) 0.0058(18) -0.001(2)
N3 0.024(2) 0.047(3) 0.050(3) -0.007(2) -0.0008(19) 0.0033(19)
N4 0.031(2) 0.046(3) 0.045(3) -0.008(2) 0.0038(19) 0.002(2)
N5 0.090(5) 0.038(3) 0.157(8) -0.016(4) 0.041(5) -0.011(3)
N6 0.032(2) 0.051(3) 0.036(2) -0.005(2) 0.0048(18) 0.001(2)
N7A 0.068(7) 0.038(4) 0.054(6) 0.001(4) 0.011(5) -0.005(4)
N8A 0.051(6) 0.054(5) 0.089(8) 0.006(5) -0.028(5) -0.017(4)
N9A 0.036(5) 0.035(7) 0.088(7) 0.002(5) -0.015(5) 0.003(4)
N10A 0.036(5) 0.042(5) 0.061(7) 0.003(5) -0.015(4) -0.001(4)
N11A 0.053(5) 0.053(6) 0.072(7) -0.006(5) -0.015(5) 0.007(4)
N12 0.055(4) 0.074(5) 0.133(7) -0.037(5) 0.022(4) -0.017(3)
Ni1 0.0248(4) 0.0373(5) 0.0347(5) -0.0024(4) 0.0009(3) 0.0004(4)
Ni2A 0.0361(17) 0.0338(12) 0.069(2) 0.0048(13) -0.0092(15) 0.0004(10)
P4 0.095(2) 0.0720(16) 0.197(4) 0.042(2) 0.074(2) 0.0212(15)
C45 0.059(4) 0.046(4) 0.055(4) 0.004(3) -0.005(3) 0.018(3)
C46 0.064(5) 0.060(5) 0.095(6) 0.016(4) 0.004(4) 0.019(4)
C47 0.068(5) 0.062(5) 0.124(8) -0.006(5) -0.037(5) 0.008(4)
C48 0.100(7) 0.064(5) 0.080(6) -0.002(4) -0.036(5) 0.015(5)
C49 0.088(6) 0.057(4) 0.052(4) 0.004(3) -0.016(4) 0.015(4)
C50 0.064(4) 0.045(4) 0.054(4) 0.010(3) -0.007(3) 0.018(3)
C51 0.077(5) 0.062(5) 0.056(4) -0.001(3) 0.006(4) 0.024(4)
C52 0.068(5) 0.078(5) 0.067(5) 0.005(4) 0.005(4) 0.030(4)
C53 0.033(3) 0.107(5) 0.050(4) 0.002(3) 0.006(3) 0.015(3)
C54A 0.030(8) 0.113(7) 0.066(8) -0.006(6) 0.007(6) 0.010(5)
C54B 0.021(9) 0.099(8) 0.078(17) 0.003(8) 0.004(11) 0.012(6)
C55 0.038(4) 0.087(5) 0.223(10) 0.016(5) 0.003(5) -0.009(4)
C56 0.039(4) 0.068(5) 0.191(9) 0.009(5) 0.029(4) 0.000(3)
C57 0.052(4) 0.042(4) 0.115(7) -0.009(4) 0.024(4) -0.010(3)
C58 0.092(7) 0.051(5) 0.124(8) -0.011(5) 0.062(7) -0.018(4)
C59 0.121(8) 0.063(5) 0.085(7) -0.014(5) 0.042(6) -0.028(5)
C60 0.115(7) 0.056(5) 0.062(5) -0.004(4) 0.012(5) -0.025(5)
C61 0.065(4) 0.051(4) 0.074(5) -0.001(3) 0.000(4) -0.012(3)
C62 0.044(3) 0.035(3) 0.075(5) -0.004(3) 0.004(3) -0.008(3)
C63 0.038(3) 0.059(4) 0.072(4) -0.003(3) -0.002(3) 0.009(3)
C64 0.052(4) 0.065(4) 0.069(5) -0.015(4) 0.002(3) 0.017(3)
C65 0.061(4) 0.071(5) 0.066(5) -0.017(4) 0.013(3) 0.012(4)
C66 0.048(4) 0.099(6) 0.058(4) -0.018(4) 0.025(3) -0.013(4)
C67 0.108(7) 0.075(6) 0.071(5) -0.001(4) 0.032(5) -0.031(5)
C68 0.128(8) 0.077(6) 0.065(5) -0.002(4) 0.039(5) -0.025(6)
O1 0.057(3) 0.052(3) 0.052(3) -0.006(2) 0.000(2) 0.014(2)
O2 0.043(3) 0.077(4) 0.076(3) 0.008(3) 0.006(2) 0.019(2)
O3A 0.033(4) 0.077(4) 0.054(5) -0.011(3) 0.007(3) 0.003(3)
O3B 0.028(7) 0.072(7) 0.126(12) -0.008(6) 0.020(6) 0.001(5)
O4 0.028(2) 0.060(3) 0.144(5) 0.000(3) 0.015(3) 0.000(2)
O5 0.031(2) 0.048(2) 0.068(3) -0.003(2) 0.0000(18) 0.0047(17)
O6 0.042(2) 0.054(3) 0.061(3) -0.012(2) 0.0085(19) 0.0034(19)
O7 0.073(3) 0.052(3) 0.066(3) -0.004(2) 0.035(3) -0.008(2)
O8 0.077(3) 0.052(3) 0.053(3) 0.001(2) 0.010(2) 0.010(2)
F1A 0.196(17) 0.144(15) 0.250(19) 0.007(14) -0.024(15) -0.022(13)
F2A 0.165(16) 0.120(13) 0.168(16) 0.022(12) 0.005(12) -0.055(11)
F3A 0.107(15) 0.19(2) 0.23(2) 0.065(18) 0.005(14) 0.049(14)
F4A 0.115(13) 0.169(16) 0.117(12) 0.018(11) 0.028(10) -0.020(11)
F5A 0.20(2) 0.137(19) 0.25(3) -0.090(19) -0.12(2) -0.010(15)
F6A 0.098(13) 0.17(2) 0.22(3) -0.07(2) -0.023(15) 0.045(14)
P1A 0.137(10) 0.060(5) 0.175(11) 0.010(6) -0.043(8) -0.026(6)
P1B 0.077(3) 0.052(4) 0.070(3) -0.012(2) 0.005(2) -0.009(2)
F1B 0.174(16) 0.072(8) 0.121(10) 0.001(7) 0.017(11) 0.051(9)
F2B 0.27(2) 0.074(9) 0.119(12) 0.002(8) 0.054(13) -0.009(11)
F3B 0.091(10) 0.100(9) 0.078(7) -0.005(6) 0.003(6) 0.041(7)
F4B 0.107(9) 0.106(9) 0.082(8) -0.035(7) -0.010(6) 0.007(7)
F5B 0.085(8) 0.130(13) 0.102(9) -0.038(8) -0.005(7) -0.001(7)
F6B 0.095(8) 0.169(15) 0.132(12) -0.082(11) 0.050(8) -0.040(9)
F7 0.108(5) 0.094(4) 0.191(7) -0.022(5) 0.040(5) -0.016(4)
F8 0.054(3) 0.189(8) 0.262(10) 0.066(7) 0.000(5) -0.014(4)
F9 0.185(9) 0.180(9) 0.221(10) 0.015(8) -0.065(7) -0.085(7)
F10 0.068(3) 0.138(6) 0.200(7) 0.028(5) -0.009(4) 0.036(4)
F11 0.056(3) 0.121(5) 0.213(8) 0.004(5) -0.027(4) 0.010(3)
F12 0.153(7) 0.064(4) 0.285(11) 0.001(5) 0.047(7) -0.014(4)
P2 0.0561(14) 0.092(2) 0.192(4) 0.011(2) -0.0038(17) -0.0137(13)
F13 0.089(3) 0.068(3) 0.066(3) 0.006(2) -0.010(2) -0.018(2)
F14 0.056(3) 0.097(4) 0.113(4) 0.038(3) 0.027(2) 0.001(2)
F15 0.045(2) 0.072(3) 0.118(4) -0.021(3) -0.026(2) 0.006(2)
F16 0.058(2) 0.084(3) 0.093(3) -0.035(3) -0.003(2) 0.008(2)
F17 0.0343(19) 0.087(3) 0.078(3) 0.006(2) -0.0056(18) -0.0004(19)
F18 0.066(3) 0.057(3) 0.115(4) -0.027(2) 0.018(3) -0.010(2)
P3 0.0344(8) 0.0485(9) 0.0647(10) -0.0038(7) 0.0001(7) 0.0004(6)

loop_
_atom_type_symbol
_atom_type_description
_atom_type_scat_dispersion_real
_atom_type_scat_dispersion_imag
_atom_type_scat_source
C C 0.0181 0.0091 'International Tables Vol C Tables 4.2.6.8 and 6.1.1.4'
H H 0.0000 0.0000 'International Tables Vol C Tables 4.2.6.8 and 6.1.1.4'
F F 0.0727 0.0534 'International Tables Vol C Tables 4.2.6.8 and 6.1.1.4'
N N 0.0311 0.0180 'International Tables Vol C Tables 4.2.6.8 and 6.1.1.4'
Ni Ni -3.0029 0.5091 'International Tables Vol C Tables 4.2.6.8 and 6.1.1.4'
O O 0.0492 0.0322 'International Tables Vol C Tables 4.2.6.8 and 6.1.1.4'
P P 0.2955 0.4335 'International Tables Vol C Tables 4.2.6.8 and 6.1.1.4'

loop_
_geom_angle_atom_site_label_1
_geom_angle_atom_site_label_2
_geom_angle_atom_site_label_3
_geom_angle
C2 C1 C12 116.5(6)
C13 C1 C2 127.3(6)
C13 C1 C12 115.0(6)
C1 C2 H2 117.6
N1 C2 C1 124.8(5)
N1 C2 H2 117.6
H3AA C3 H3AB 108.0
H3BC C3 H3BD 108.1
C4A C3 H3AA 109.4
C4A C3 H3AB 109.4
C4B C3 H3BC 109.5
C4B C3 H3BD 109.5
N1 C3 H3AA 109.4
N1 C3 H3AB 109.4
N1 C3 H3BC 109.5
N1 C3 H3BD 109.5
N1 C3 C4A 111.1(5)
N1 C3 C4B 110.7(9)
C3 C4A H4AA 109.3
C3 C4A H4AB 109.3
H4AA C4A H4AB 108.0
C5A C4A C3 111.6(6)
C5A C4A H4AA 109.3
C5A C4A H4AB 109.3
C3 C4B H4BA 111.4
C3 C4B H4BB 111.4
H4BA C4B H4BB 109.3
C5B C4B C3 101.7(19)
C5B C4B H4BA 111.4
C5B C4B H4BB 111.4
C4A C5A H5AA 109.7
C4A C5A H5AB 109.7
C4A C5A N2 109.7(7)
H5AA C5A H5AB 108.2
N2 C5A H5AA 109.7
N2 C5A H5AB 109.7
C4B C5B H5BA 110.9
C4B C5B H5BB 110.9
C4B C5B N2 104(2)
H5BA C5B H5BB 108.9
N2 C5B H5BA 110.9
N2 C5B H5BB 110.9
C7 C6 H6 118.0
N2 C6 H6 118.0
N2 C6 C7 124.1(5)
C8 C7 C6 118.0(5)
C18 C7 C6 122.2(5)
C18 C7 C8 118.3(5)
C7 C8 H8 117.2
N3 C8 C7 125.6(5)
N3 C8 H8 117.2
H9A C9 H9B 107.9
C10 C9 H9A 109.2
C10 C9 H9B 109.2
N3 C9 H9A 109.2
N3 C9 H9B 109.2
N3 C9 C10 112.0(5)
C9 C10 H10A 109.6
C9 C10 H10B 109.6
H10A C10 H10B 108.1
C11 C10 C9 110.1(5)
C11 C10 H10A 109.6
C11 C10 H10B 109.6
C10 C11 H11A 109.2
C10 C11 H11B 109.2
H11A C11 H11B 107.9
N4 C11 C10 112.0(5)
N4 C11 H11A 109.2
N4 C11 H11B 109.2
C1 C12 H12 116.9
N4 C12 C1 126.2(6)
N4 C12 H12 116.9
C1 C13 H13 114.0
N5 C13 C1 132.1(8)
N5 C13 H13 114.0
H14A C14 H14B 108.3
C15 C14 H14A 109.9
C15 C14 H14B 109.9
N5 C14 H14A 109.9
N5 C14 H14B 109.9
N5 C14 C15 108.7(10)
C14 C15 H15A 109.5
C14 C15 H15B 109.5
C14 C15 H15C 109.5
H15A C15 H15B 109.5
H15A C15 H15C 109.5
H15B C15 H15C 109.5
H16A C16 H16B 108.0
C17 C16 H16A 109.4
C17 C16 H16B 109.4
N5 C16 H16A 109.4
N5 C16 H16B 109.4
N5 C16 C17 111.3(9)
C16 C17 H17A 109.5
C16 C17 H17B 109.5
C16 C17 H17C 109.5
H17A C17 H17B 109.5
H17A C17 H17C 109.5
H17B C17 H17C 109.5
C7 C18 H18 116.7
N6 C18 C7 126.5(5)
N6 C18 H18 116.7
H19A C19 H19B 107.6
C20 C19 H19A 108.7
C20 C19 H19B 108.7
N6 C19 H19A 108.7
N6 C19 H19B 108.7
N6 C19 C20 114.3(5)
C21A C20 C19 117.2(7)
C21B C20 C19 124.6(5)
C25 C20 C19 121.1(5)
C25 C20 C21A 119.8(7)
C25 C20 C21B 112.4(6)
C20 C21A H21A 120.0
C22A C21A C20 120.0(10)
C22A C21A H21A 120.0
C20 C21B H21B 119.4
C22B C21B C20 121.3(4)
C22B C21B H21B 119.4
C21B C22B H22B 116.1
C23B C22B C21B 127.7
C23B C22B H22B 116.1
C22B C23B C26B 132.7
C22B C23B C24 112.6(4)
C24 C23B C26B 114.6(4)
C23B C26B H26A 108.9
C23B C26B H26B 108.9
C23B C26B N7B 113.4
H26A C26B H26B 107.7
N7B C26B H26A 108.9
N7B C26B H26B 108.9
C28B C27B H27B 120.8
N7B C27B H27B 120.8
N7B C27B C28B 118.5
C29B C28B C27B 107.6
C39B C28B C27B 120.2
C39B C28B C29B 129.4
C28B C29B H29B 122.6
N8B C29B C28B 114.8
N8B C29B H29B 122.6
H30A C30B H30B 107.7
C31B C30B H30A 108.9
C31B C30B H30B 108.9
N8B C30B H30A 108.9
N8B C30B H30B 108.9
N8B C30B C31B 113.3
C30B C31B H31A 109.7
C30B C31B H31B 109.7
C30B C31B C32B 109.7
H31A C31B H31B 108.2
C32B C31B H31A 109.7
C32B C31B H31B 109.7
C31B C32B H32A 109.0
C31B C32B H32B 109.0
H32A C32B H32B 107.8
N9B C32B C31B 113.0
N9B C32B H32A 109.0
N9B C32B H32B 109.0
C34B C33B H33B 118.3
N9B C33B H33B 118.3
N9B C33B C34B 123.5
C33B C34B C35B 117.4
C40 C34B C33B 117.5(6)
C40 C34B C35B 124.1(6)
C34B C35B H35B 119.2
N10B C35B C34B 121.5
N10B C35B H35B 119.2
H36A C36B H36B 108.4
C37B C36B H36A 110.1
C37B C36B H36B 110.1
N10B C36B H36A 110.1
N10B C36B H36B 110.1
N10B C36B C37B 107.9
C36B C37B H37A 108.1
C36B C37B H37B 108.1
H37A C37B H37B 107.3
C38B C37B C36B 116.7
C38B C37B H37A 108.1
C38B C37B H37B 108.1
C37B C38B H38A 109.5
C37B C38B H38B 109.5
C37B C38B N11B 110.5
H38A C38B H38B 108.1
N11B C38B H38A 109.5
N11B C38B H38B 109.5
C28B C39B H39B 118.2
C28B C39B N11B 123.6
N11B C39B H39B 118.2
C26B N7B H7B 119.4
C27B N7B C26B 121.3
C27B N7B H7B 119.4
C29B N8B C30B 107.5
C29B N8B Ni2B 127.7
C30B N8B Ni2B 124.4
C32B N9B Ni2B 121.0
C33B N9B C32B 115.3
C33B N9B Ni2B 123.6
C35B N10B C36B 117.8
C35B N10B Ni2B 125.2
C36B N10B Ni2B 117.1
C38B N11B C39B 120.4
C38B N11B Ni2B 123.0
C39B N11B Ni2B 116.5
N9B Ni2B N8B 90.3
N9B Ni2B N10B 87.4
N9B Ni2B N11B 176.3
N10B Ni2B N8B 174.9
N10B Ni2B N11B 92.3
N11B Ni2B N8B 89.7
C21A C22A H22A 120.2
C21A C22A C23A 119.6(12)
C23A C22A H22A 120.2
C22A C23A C24 118.8(11)
C22A C23A C26A 117.9(12)
C24 C23A C26A 123.1(11)
C23B C24 H24A 119.5
C23A C24 H24 121.0
C25 C24 C23B 121.1(6)
C25 C24 C23A 118.0(7)
C25 C24 H24 121.0
C25 C24 H24A 119.5
C20 C25 C24 122.0(6)
C20 C25 H25 119.0
C24 C25 H25 119.0
C23A C26A H26C 107.8
C23A C26A H26D 107.8
H26C C26A H26D 107.2
N7A C26A C23A 118.0(11)
N7A C26A H26C 107.8
N7A C26A H26D 107.8
C28A C27A H27A 118.3
N7A C27A H27A 118.3
N7A C27A C28A 123.4(15)
C27A C28A C29A 112.7(14)
C39A C28A C27A 121.9(15)
C39A C28A C29A 123.2(15)
C28A C29A H29A 120.1
N8A C29A C28A 119.9(15)
N8A C29A H29A 120.1
H30C C30A H30D 107.7
C31A C30A H30C 108.8
C31A C30A H30D 108.8
N8A C30A H30C 108.8
N8A C30A H30D 108.8
N8A C30A C31A 113.9(15)
C30A C31A H31C 109.6
C30A C31A H31D 109.6
H31C C31A H31D 108.1
C32A C31A C30A 110.4(15)
C32A C31A H31C 109.6
C32A C31A H31D 109.6
C31A C32A H32C 108.6
C31A C32A H32D 108.6
C31A C32A N9A 114.7(15)
H32C C32A H32D 107.6
N9A C32A H32C 108.6
N9A C32A H32D 108.6
C34A C33A H33A 117.2
N9A C33A H33A 117.2
N9A C33A C34A 125.5(13)
C33A C34A C35A 112.1(13)
C33A C34A C40 114.0(12)
C35A C34A C40 129.6(15)
C34A C35A H35A 116.4
N10A C35A C34A 127.2(14)
N10A C35A H35A 116.4
H36C C36A H36D 108.1
C37A C36A H36C 109.5
C37A C36A H36D 109.5
N10A C36A H36C 109.5
N10A C36A H36D 109.5
N10A C36A C37A 110.6(11)
C36A C37A H37C 108.7
C36A C37A H37D 108.7
H37C C37A H37D 107.6
C38A C37A C36A 114.1(12)
C38A C37A H37C 108.7
C38A C37A H37D 108.7
C37A C38A H38C 108.0
C37A C38A H38D 108.0
C37A C38A N11A 117.0(14)
H38C C38A H38D 107.3
N11A C38A H38C 108.0
N11A C38A H38D 108.0
C28A C39A H39A 117.8
C28A C39A N11A 124.5(14)
N11A C39A H39A 117.8
C34B C40 H40A 114.5
C34B C40 N12 131.0(8)
C34A C40 H40 113.5
N12 C40 C34A 133.0(10)
N12 C40 H40 113.5
N12 C40 H40A 114.5
H41A C41A H41B 107.4
C42A C41A H41A 108.3
C42A C41A H41B 108.3
N12 C41A H41A 108.3
N12 C41A H41B 108.3
N12 C41A C42A 115.8(14)
H41C C41B H41D 108.0
C42B C41B H41C 109.3
C42B C41B H41D 109.3
C42B C41B N12 111.6(15)
N12 C41B H41C 109.3
N12 C41B H41D 109.3
C41A C42A H42A 109.5
C41A C42A H42B 109.5
C41A C42A H42C 109.5
H42A C42A H42B 109.5
H42A C42A H42C 109.5
H42B C42A H42C 109.5
C41B C42B H42D 109.5
C41B C42B H42E 109.5
C41B C42B H42F 109.5
H42D C42B H42E 109.5
H42D C42B H42F 109.5
H42E C42B H42F 109.5
H43A C43 H43B 108.1
C44 C43 H43A 109.5
C44 C43 H43B 109.5
N12 C43 H43A 109.5
N12 C43 H43B 109.5
N12 C43 C44 110.8(8)
C43 C44 H44A 109.5
C43 C44 H44B 109.5
C43 C44 H44C 109.5
H44A C44 H44B 109.5
H44A C44 H44C 109.5
H44B C44 H44C 109.5
C2 N1 C3 114.9(5)
C2 N1 Ni1 122.4(4)
C3 N1 Ni1 122.7(4)
C5A N2 Ni1 119.9(4)
C5B N2 Ni1 120.5(10)
C6 N2 C5A 115.8(5)
C6 N2 C5B 110.6(12)
C6 N2 Ni1 124.2(4)
C8 N3 C9 115.3(5)
C8 N3 Ni1 122.9(4)
C9 N3 Ni1 121.8(4)
C11 N4 Ni1 121.5(4)
C12 N4 C11 116.4(5)
C12 N4 Ni1 121.9(4)
C13 N5 C14 120.3(9)
C13 N5 C16 124.0(7)
C16 N5 C14 115.7(8)
C18 N6 C19 124.1(5)
C18 N6 H6A 117.9
C19 N6 H6A 117.9
C26A N7A H7A 117.4
C27A N7A C26A 125.2(13)
C27A N7A H7A 117.4
C29A N8A C30A 111.0(15)
C29A N8A Ni2A 125.0(13)
C30A N8A Ni2A 123.9(11)
C32A N9A Ni2A 120.4(11)
C33A N9A C32A 115.6(12)
C33A N9A Ni2A 123.4(11)
C35A N10A C36A 116.9(13)
C35A N10A Ni2A 122.6(9)
C36A N10A Ni2A 120.5(9)
C38A N11A C39A 117.4(12)
C38A N11A Ni2A 124.0(10)
C39A N11A Ni2A 118.6(10)
C40 N12 C41A 130.9(11)
C40 N12 C41B 111.2(11)
C40 N12 C43 117.9(7)
C41A N12 C43 107.6(13)
C43 N12 C41B 130.7(10)
N1 Ni1 N4 88.6(2)
N2 Ni1 N1 90.9(2)
N2 Ni1 N3 88.90(19)
N2 Ni1 N4 177.0(2)
N3 Ni1 N1 174.6(2)
N3 Ni1 N4 91.30(19)
N9A Ni2A N8A 90.8(7)
N9A Ni2A N11A 176.6(6)
N10A Ni2A N8A 175.1(5)
N10A Ni2A N9A 87.3(6)
N10A Ni2A N11A 90.7(5)
N11A Ni2A N8A 91.0(6)
F19 P4 F20 173.6(5)
F19 P4 F23 86.6(3)
F21 P4 F19 97.7(5)
F21 P4 F20 88.0(6)
F21 P4 F22 92.7(4)
F21 P4 F23 174.8(6)
F21 P4 F24 90.8(5)
F22 P4 F19 91.0(3)
F22 P4 F20 85.9(4)
F22 P4 F23 90.0(4)
F22 P4 F24 174.5(6)
F23 P4 F20 87.8(5)
F24 P4 F19 92.8(4)
F24 P4 F20 90.0(5)
F24 P4 F23 86.2(5)
C46 C45 C50 119.8(7)
O8 C45 C46 124.8(7)
O8 C45 C50 115.4(6)
C45 C46 H46 120.6
C45 C46 C47 118.8(8)
C47 C46 H46 120.6
C46 C47 H47 119.4
C48 C47 C46 121.1(9)
C48 C47 H47 119.4
C47 C48 H48 120.0
C47 C48 C49 119.9(9)
C49 C48 H48 120.0
C48 C49 H49 119.3
C48 C49 C50 121.3(9)
C50 C49 H49 119.3
C49 C50 C45 118.9(7)
O1 C50 C45 116.5(6)
O1 C50 C49 124.5(7)
H51A C51 H51B 108.4
C52 C51 H51A 110.0
C52 C51 H51B 110.0
O1 C51 H51A 110.0
O1 C51 H51B 110.0
O1 C51 C52 108.4(6)
C51 C52 H52A 109.7
C51 C52 H52B 109.7
H52A C52 H52B 108.2
O2 C52 C51 109.7(6)
O2 C52 H52A 109.7
O2 C52 H52B 109.7
H53A C53 H53B 108.3
H53C C53 H53D 108.0
C54A C53 H53A 109.9
C54A C53 H53B 109.9
C54B C53 H53C 109.4
C54B C53 H53D 109.4
O2 C53 H53A 109.9
O2 C53 H53B 109.9
O2 C53 H53C 109.4
O2 C53 H53D 109.4
O2 C53 C54A 108.9(10)
O2 C53 C54B 111.0(15)
C53 C54A H54A 109.8
C53 C54A H54B 109.8
H54A C54A H54B 108.3
O3A C54A C53 109.2(15)
O3A C54A H54A 109.8
O3A C54A H54B 109.8
C53 C54B H54C 109.4
C53 C54B H54D 109.4
H54C C54B H54D 108.0
O3B C54B C53 111(2)
O3B C54B H54C 109.4
O3B C54B H54D 109.4
H55A C55 H55B 109.9
H55C C55 H55D 105.5
C56 C55 H55A 112.4
C56 C55 H55B 112.4
C56 C55 H55C 104.2
C56 C55 H55D 104.2
C56 C55 O3A 96.9(9)
C56 C55 O3B 132.3(9)
O3A C55 H55A 112.4
O3A C55 H55B 112.4
O3B C55 H55C 104.2
O3B C55 H55D 104.2
C55 C56 H56A 110.2
C55 C56 H56B 110.2
C55 C56 O4 107.5(9)
H56A C56 H56B 108.5
O4 C56 H56A 110.2
O4 C56 H56B 110.2
C58 C57 C62 119.3(9)
O4 C57 C58 125.1(8)
O4 C57 C62 115.5(7)
C57 C58 H58 119.6
C59 C58 C57 120.9(8)
C59 C58 H58 119.6
C58 C59 H59 120.2
C60 C59 C58 119.6(9)
C60 C59 H59 120.2
C59 C60 H60 119.0
C59 C60 C61 122.0(10)
C61 C60 H60 119.0
C60 C61 H61 120.0
C62 C61 C60 120.0(8)
C62 C61 H61 120.0
C61 C62 C57 118.0(8)
O5 C62 C57 116.2(7)
O5 C62 C61 125.8(6)
H63A C63 H63B 108.2
C64 C63 H63A 109.7
C64 C63 H63B 109.7
O5 C63 H63A 109.7
O5 C63 H63B 109.7
O5 C63 C64 109.9(5)
C63 C64 H64A 109.5
C63 C64 H64B 109.5
H64A C64 H64B 108.1
O6 C64 C63 110.7(6)
O6 C64 H64A 109.5
O6 C64 H64B 109.5
H65A C65 H65B 108.0
C66 C65 H65A 109.5
C66 C65 H65B 109.5
O6 C65 H65A 109.5
O6 C65 H65B 109.5
O6 C65 C66 110.9(6)
C65 C66 H66A 109.8
C65 C66 H66B 109.8
H66A C66 H66B 108.2
O7 C66 C65 109.5(6)
O7 C66 H66A 109.8
O7 C66 H66B 109.8
H67A C67 H67B 108.1
C68 C67 H67A 109.5
C68 C67 H67B 109.5
O7 C67 H67A 109.5
O7 C67 H67B 109.5
O7 C67 C68 110.7(7)
C67 C68 H68A 110.2
C67 C68 H68B 110.2
H68A C68 H68B 108.5
O8 C68 C67 107.6(7)
O8 C68 H68A 110.2
O8 C68 H68B 110.2
C50 O1 C51 117.3(5)
C52 O2 C53 112.6(6)
C54A O3A C55 104.2(11)
C54B O3B C55 98.2(17)
C57 O4 C56 115.9(8)
C62 O5 C63 115.0(5)
C65 O6 C64 111.6(5)
C66 O7 C67 118.8(6)
C45 O8 C68 112.3(6)
F1A P1A F2A 173.7(13)
F1A P1A F3A 89.3(12)
F1A P1A F4A 84.5(10)
F1A P1A F6A 93.7(11)
F2A P1A F3A 86.5(10)
F2A P1A F4A 90.6(10)
F2A P1A F6A 90.2(12)
F4A P1A F3A 87.8(10)
F5A P1A F1A 91.6(12)
F5A P1A F2A 93.2(12)
F5A P1A F3A 91.1(11)
F5A P1A F4A 175.9(13)
F5A P1A F6A 92.2(11)
F6A P1A F3A 175.5(13)
F6A P1A F4A 89.1(10)
F2B P1B F1B 177.9
F2B P1B F5B 89.7
F2B P1B F6B 91.3
F3B P1B F1B 90.9
F3B P1B F2B 91.0
F3B P1B F5B 90.1
F3B P1B F6B 177.3
F4B P1B F1B 89.1
F4B P1B F2B 90.2
F4B P1B F3B 88.6
F4B P1B F5B 178.7
F4B P1B F6B 92.8
F5B P1B F1B 91.0
F6B P1B F1B 86.7
F6B P1B F5B 88.6
F7 P2 F8 179.1(5)
F7 P2 F9 92.3(5)
F7 P2 F10 89.0(4)
F7 P2 F11 88.4(4)
F7 P2 F12 90.6(4)
F8 P2 F10 90.8(4)
F8 P2 F12 89.7(5)
F9 P2 F8 88.6(5)
F9 P2 F10 87.6(5)
F9 P2 F11 178.2(6)
F9 P2 F12 90.7(6)
F10 P2 F12 178.2(5)
F11 P2 F8 90.8(5)
F11 P2 F10 90.7(4)
F11 P2 F12 91.0(4)
F13 P3 F17 88.4(2)
F13 P3 F18 88.7(3)
F14 P3 F13 177.9(3)
F14 P3 F15 90.3(3)
F14 P3 F17 90.9(2)
F14 P3 F18 89.3(3)
F15 P3 F13 90.4(3)
F15 P3 F17 178.5(3)
F15 P3 F18 89.5(2)
F16 P3 F13 90.8(3)
F16 P3 F14 91.2(3)
F16 P3 F15 90.5(2)
F16 P3 F17 90.3(2)
F16 P3 F18 179.5(3)
F18 P3 F17 89.7(2)

loop_
_geom_bond_atom_site_label_1
_geom_bond_atom_site_label_2
_geom_bond_distance
C1 C2 1.413(9)
C1 C12 1.433(9)
C1 C13 1.400(10)
C2 H2 0.9300
C2 N1 1.303(8)
C3 H3AA 0.9700
C3 H3AB 0.9700
C3 H3BC 0.9700
C3 H3BD 0.9700
C3 C4A 1.550(10)
C3 C4B 1.53(3)
C3 N1 1.481(7)
C4A H4AA 0.9700
C4A H4AB 0.9700
C4A C5A 1.491(13)
C4B H4BA 0.9700
C4B H4BB 0.9700
C4B C5B 1.50(4)
C5A H5AA 0.9700
C5A H5AB 0.9700
C5A N2 1.514(8)
C5B H5BA 0.9700
C5B H5BB 0.9700
C5B N2 1.51(2)
C6 H6 0.9300
C6 C7 1.426(7)
C6 N2 1.293(7)
C7 C8 1.401(7)
C7 C18 1.397(7)
C8 H8 0.9300
C8 N3 1.290(7)
C9 H9A 0.9700
C9 H9B 0.9700
C9 C10 1.503(9)
C9 N3 1.490(7)
C10 H10A 0.9700
C10 H10B 0.9700
C10 C11 1.491(8)
C11 H11A 0.9700
C11 H11B 0.9700
C11 N4 1.478(7)
C12 H12 0.9300
C12 N4 1.279(8)
C13 H13 0.9300
C13 N5 1.293(11)
C14 H14A 0.9700
C14 H14B 0.9700
C14 C15 1.613(18)
C14 N5 1.505(11)
C15 H15A 0.9600
C15 H15B 0.9600
C15 H15C 0.9600
C16 H16A 0.9700
C16 H16B 0.9700
C16 C17 1.525(15)
C16 N5 1.444(12)
C17 H17A 0.9600
C17 H17B 0.9600
C17 H17C 0.9600
C18 H18 0.9300
C18 N6 1.313(7)
C19 H19A 0.9700
C19 H19B 0.9700
C19 C20 1.502(8)
C19 N6 1.445(7)
C20 C21A 1.404(13)
C20 C21B 1.424(8)
C20 C25 1.371(7)
C21A H21A 0.9300
C21A C22A 1.396(17)
C21B H21B 0.9300
C21B C22B 1.3151
C22B H22B 0.9300
C22B C23B 1.3089
C23B C26B 1.4736
C23B C24 1.432(7)
C26B H26A 0.9700
C26B H26B 0.9700
C26B N7B 1.4841
C27B H27B 0.9300
C27B C28B 1.5532
C27B N7B 1.2465
C28B C29B 1.3735
C28B C39B 1.3536
C29B H29B 0.9300
C29B N8B 1.3294
C30B H30A 0.9700
C30B H30B 0.9700
C30B C31B 1.5250
C30B N8B 1.4881
C31B H31A 0.9700
C31B H31B 0.9700
C31B C32B 1.5345
C32B H32A 0.9700
C32B H32B 0.9700
C32B N9B 1.4995
C33B H33B 0.9300
C33B C34B 1.4223
C33B N9B 1.2818
C34B C35B 1.4504
C34B C40 1.276(9)
C35B H35B 0.9300
C35B N10B 1.2657
C36B H36A 0.9700
C36B H36B 0.9700
C36B C37B 1.6314
C36B N10B 1.5176
C37B H37A 0.9700
C37B H37B 0.9700
C37B C38B 1.3642
C38B H38A 0.9700
C38B H38B 0.9700
C38B N11B 1.4244
C39B H39B 0.9300
C39B N11B 1.4520
N7B H7B 0.8600
N8B Ni2B 1.9557
N9B Ni2B 1.8778
N10B Ni2B 1.8913
N11B Ni2B 1.8987
C22A H22A 0.9300
C22A C23A 1.422(17)
C23A C24 1.439(15)
C23A C26A 1.483(18)
C24 H24 0.9300
C24 H24A 0.9300
C24 C25 1.374(8)
C25 H25 0.9300
C26A H26C 0.9700
C26A H26D 0.9700
C26A N7A 1.417(16)
C27A H27A 0.9300
C27A C28A 1.41(2)
C27A N7A 1.281(18)
C28A C29A 1.45(2)
C28A C39A 1.38(2)
C29A H29A 0.9300
C29A N8A 1.32(2)
C30A H30C 0.9700
C30A H30D 0.9700
C30A C31A 1.51(2)
C30A N8A 1.44(2)
C31A H31C 0.9700
C31A H31D 0.9700
C31A C32A 1.47(2)
C32A H32C 0.9700
C32A H32D 0.9700
C32A N9A 1.51(2)
C33A H33A 0.9300
C33A C34A 1.43(2)
C33A N9A 1.300(19)
C34A C35A 1.459(17)
C34A C40 1.489(18)
C35A H35A 0.9300
C35A N10A 1.276(17)
C36A H36C 0.9700
C36A H36D 0.9700
C36A C37A 1.6312(11)
C36A N10A 1.454(16)
C37A H37C 0.9700
C37A H37D 0.9700
C37A C38A 1.3642(11)
C38A H38C 0.9700
C38A H38D 0.9700
C38A N11A 1.396(18)
C39A H39A 0.9300
C39A N11A 1.40(2)
C40 H40 0.9300
C40 H40A 0.9300
C40 N12 1.298(10)
C41A H41A 0.9700
C41A H41B 0.9700
C41A C42A 1.49(3)
C41A N12 1.445(18)
C41B H41C 0.9700
C41B H41D 0.9700
C41B C42B 1.43(3)
C41B N12 1.59(2)
C42A H42A 0.9600
C42A H42B 0.9600
C42A H42C 0.9600
C42B H42D 0.9600
C42B H42E 0.9600
C42B H42F 0.9600
C43 H43A 0.9700
C43 H43B 0.9700
C43 C44 1.547(16)
C43 N12 1.495(13)
C44 H44A 0.9600
C44 H44B 0.9600
C44 H44C 0.9600
F19 P4 1.571(7)
F20 P4 1.612(8)
F21 P4 1.512(7)
F22 P4 1.556(5)
F23 P4 1.601(8)
F24 P4 1.563(8)
N1 Ni1 1.906(5)
N2 Ni1 1.891(5)
N3 Ni1 1.905(5)
N4 Ni1 1.910(5)
N6 H6A 0.8600
N7A H7A 0.8600
N8A Ni2A 1.911(15)
N9A Ni2A 1.883(11)
N10A Ni2A 1.882(13)
N11A Ni2A 1.900(11)
C45 C46 1.379(11)
C45 C50 1.413(10)
C45 O8 1.356(8)
C46 H46 0.9300
C46 C47 1.420(13)
C47 H47 0.9300
C47 C48 1.345(14)
C48 H48 0.9300
C48 C49 1.378(13)
C49 H49 0.9300
C49 C50 1.379(10)
C50 O1 1.371(8)
C51 H51A 0.9700
C51 H51B 0.9700
C51 C52 1.493(11)
C51 O1 1.434(8)
C52 H52A 0.9700
C52 H52B 0.9700
C52 O2 1.417(10)
C53 H53A 0.9700
C53 H53B 0.9700
C53 H53C 0.9700
C53 H53D 0.9700
C53 C54A 1.49(2)
C53 C54B 1.48(3)
C53 O2 1.437(8)
C54A H54A 0.9700
C54A H54B 0.9700
C54A O3A 1.43(2)
C54B H54C 0.9700
C54B H54D 0.9700
C54B O3B 1.37(3)
C55 H55A 0.9700
C55 H55B 0.9700
C55 H55C 0.9700
C55 H55D 0.9700
C55 C56 1.440(16)
C55 O3A 1.505(13)
C55 O3B 1.66(2)
C56 H56A 0.9700
C56 H56B 0.9700
C56 O4 1.453(9)
C57 C58 1.402(13)
C57 C62 1.406(10)
C57 O4 1.369(10)
C58 H58 0.9300
C58 C59 1.363(14)
C59 H59 0.9300
C59 C60 1.334(14)
C60 H60 0.9300
C60 C61 1.389(11)
C61 H61 0.9300
C61 C62 1.386(10)
C62 O5 1.367(8)
C63 H63A 0.9700
C63 H63B 0.9700
C63 C64 1.471(10)
C63 O5 1.437(7)
C64 H64A 0.9700
C64 H64B 0.9700
C64 O6 1.435(9)
C65 H65A 0.9700
C65 H65B 0.9700
C65 C66 1.484(12)
C65 O6 1.413(8)
C66 H66A 0.9700
C66 H66B 0.9700
C66 O7 1.397(9)
C67 H67A 0.9700
C67 H67B 0.9700
C67 C68 1.478(8)
C67 O7 1.431(10)
C68 H68A 0.9700
C68 H68B 0.9700
C68 O8 1.473(9)
F1A P1A 1.57(2)
F2A P1A 1.582(19)
F3A P1A 1.627(18)
F4A P1A 1.607(16)
F5A P1A 1.499(17)
F6A P1A 1.583(17)
P1B F1B 1.5808
P1B F2B 1.5690
P1B F3B 1.5611
P1B F4B 1.5570
P1B F5B 1.5767
P1B F6B 1.5752
F7 P2 1.559(7)
F8 P2 1.570(8)
F9 P2 1.567(8)
F10 P2 1.577(7)
F11 P2 1.568(7)
F12 P2 1.578(7)
F13 P3 1.596(5)
F14 P3 1.594(5)
F15 P3 1.596(4)
F16 P3 1.576(4)
F17 P3 1.602(4)
F18 P3 1.601(4)

loop_
_geom_torsion_atom_site_label_1
_geom_torsion_atom_site_label_2
_geom_torsion_atom_site_label_3
_geom_torsion_atom_site_label_4
_geom_torsion
C1 C2 N1 C3 -164.0(6)
C1 C2 N1 Ni1 17.2(9)
C1 C12 N4 C11 170.4(6)
C1 C12 N4 Ni1 -15.0(9)
C1 C13 N5 C14 -175.3(10)
C1 C13 N5 C16 4.8(17)
C2 C1 C12 N4 -22.2(10)
C2 C1 C13 N5 26.8(15)
C3 C4A C5A N2 66.7(8)
C3 C4B C5B N2 -89.1(19)
C4A C3 N1 C2 -124.0(6)
C4A C3 N1 Ni1 54.9(7)
C4A C5A N2 C6 119.3(7)
C4A C5A N2 Ni1 -64.1(8)
C4B C3 N1 C2 -171.4(11)
C4B C3 N1 Ni1 7.4(12)
C4B C5B N2 C6 -160.2(15)
C4B C5B N2 Ni1 43(2)
C5A N2 Ni1 N1 45.2(6)
C5A N2 Ni1 N3 -140.2(6)
C5B N2 Ni1 N1 15.0(16)
C5B N2 Ni1 N3 -170.4(16)
C6 C7 C8 N3 18.5(9)
C6 C7 C18 N6 -11.4(9)
C6 N2 Ni1 N1 -138.5(5)
C6 N2 Ni1 N3 36.1(5)
C7 C6 N2 C5A 162.0(7)
C7 C6 N2 C5B -170.2(14)
C7 C6 N2 Ni1 -14.4(8)
C7 C8 N3 C9 -165.5(6)
C7 C8 N3 Ni1 16.6(9)
C7 C18 N6 C19 -175.7(5)
C8 C7 C18 N6 -177.4(6)
C9 C10 C11 N4 66.7(7)
C10 C9 N3 C8 -121.5(6)
C10 C9 N3 Ni1 56.5(7)
C10 C11 N4 C12 116.1(6)
C10 C11 N4 Ni1 -58.5(7)
C12 C1 C2 N1 20.8(10)
C12 C1 C13 N5 -166.1(9)
C13 C1 C2 N1 -172.2(7)
C13 C1 C12 N4 169.3(7)
C15 C14 N5 C13 -83.3(14)
C15 C14 N5 C16 96.6(11)
C17 C16 N5 C13 128.6(11)
C17 C16 N5 C14 -51.3(13)
C18 C7 C8 N3 -174.8(6)
C19 C20 C21A C22A 167.9(7)
C19 C20 C21B C22B -178.4(4)
C19 C20 C25 C24 -175.2(5)
C20 C19 N6 C18 -105.7(6)
C20 C21A C22A C23A -1.2(13)
C20 C21B C22B C23B 6.0(7)
C21A C20 C25 C24 -11.3(9)
C21A C22A C23A C24 6.4(15)
C21A C22A C23A C26A -178.3(11)
C21B C20 C25 C24 19.7(9)
C21B C22B C23B C26B -179.3
C21B C22B C23B C24 -2.3(8)
C22B C23B C26B N7B -14.8
C22B C23B C24 C25 7.7(10)
C23B C26B N7B C27B 92.2
C23B C24 C25 C20 -17.8(11)
C26B C23B C24 C25 -174.7(5)
C27B C28B C29B N8B 179.8
C27B C28B C39B N11B -175.5
C28B C27B N7B C26B 171.1
C28B C29B N8B C30B -168.9
C28B C29B N8B Ni2B 17.7
C28B C39B N11B C38B 156.1
C28B C39B N11B Ni2B -21.1
C29B C28B C39B N11B -17.1
C30B C31B C32B N9B 65.1
C31B C30B N8B C29B -122.5
C31B C30B N8B Ni2B 51.2
C31B C32B N9B C33B 113.1
C31B C32B N9B Ni2B -63.4
C32B N9B Ni2B N8B 41.8
C32B N9B Ni2B N10B -142.8
C33B C34B C35B N10B 23.8
C33B C34B C40 N12 -178.2(8)
C33B N9B Ni2B N8B -134.4
C33B N9B Ni2B N10B 41.1
C34B C33B N9B C32B 167.1
C34B C33B N9B Ni2B -16.6
C34B C35B N10B C36B -163.7
C34B C35B N10B Ni2B 16.3
C34B C40 N12 C41B 17.8(16)
C34B C40 N12 C43 -165.8(9)
C35B C34B C40 N12 13.0(13)
C35B N10B Ni2B N9B -41.5
C35B N10B Ni2B N11B 134.8
C36B C37B C38B N11B 62.9
C36B N10B Ni2B N9B 138.5
C36B N10B Ni2B N11B -45.2
C37B C36B N10B C35B -123.3
C37B C36B N10B Ni2B 56.7
C37B C38B N11B C39B 124.4
C37B C38B N11B Ni2B -58.6
C38B N11B Ni2B N8B -139.1
C38B N11B Ni2B N10B 45.6
C39B C28B C29B N8B 19.3
C39B N11B Ni2B N8B 38.1
C39B N11B Ni2B N10B -137.3
N7B C27B C28B C29B 176.7
N7B C27B C28B C39B -20.6
N8B C30B C31B C32B -58.4
N9B C33B C34B C35B -23.7
N9B C33B C34B C40 166.7(5)
N10B C36B C37B C38B -64.4
C22A C23A C24 C25 -13.7(14)
C22A C23A C26A N7A -47.1(19)
C23A C24 C25 C20 16.4(10)
C23A C26A N7A C27A 107.7(17)
C24 C23B C26B N7B 168.2(8)
C24 C23A C26A N7A 128.0(14)
C25 C20 C21A C22A 3.4(10)
C25 C20 C21B C22B -13.9(7)
C26A C23A C24 C25 171.2(10)
C27A C28A C29A N8A -178.3(15)
C27A C28A C39A N11A -177.4(15)
C28A C27A N7A C26A 171.6(14)
C28A C29A N8A C30A -167.0(14)
C28A C29A N8A Ni2A 17(2)
C28A C39A N11A C38A 162.8(15)
C28A C39A N11A Ni2A -21(2)
C29A C28A C39A N11A -15(3)
C30A C31A C32A N9A 62(2)
C31A C30A N8A C29A -122.3(16)
C31A C30A N8A Ni2A 54.2(16)
C31A C32A N9A C33A 114.3(18)
C31A C32A N9A Ni2A -57.9(18)
C32A N9A Ni2A N8A 38.2(12)
C32A N9A Ni2A N10A -146.3(12)
C33A C34A C35A N10A 24(2)
C33A C34A C40 N12 -178.7(13)
C33A N9A Ni2A N8A -133.4(15)
C33A N9A Ni2A N10A 42.1(15)
C34A C33A N9A C32A 171.2(17)
C34A C33A N9A Ni2A -17(3)
C34A C35A N10A C36A -164.4(15)
C34A C35A N10A Ni2A 15(2)
C34A C40 N12 C41A -24(2)
C34A C40 N12 C43 179.9(13)
C35A C34A C40 N12 27(3)
C35A N10A Ni2A N9A -41.0(11)
C35A N10A Ni2A N11A 136.2(11)
C36A C37A C38A N11A 55(2)
C36A N10A Ni2A N9A 138.7(10)
C36A N10A Ni2A N11A -44.1(10)
C37A C36A N10A C35A -123.6(14)
C37A C36A N10A Ni2A 56.7(15)
C37A C38A N11A C39A 122.9(16)
C37A C38A N11A Ni2A -53.2(18)
C38A N11A Ni2A N8A -144.5(12)
C38A N11A Ni2A N10A 40.0(12)
C39A C28A C29A N8A 18(3)
C39A N11A Ni2A N8A 39.4(12)
C39A N11A Ni2A N10A -136.0(12)
C40 C34B C35B N10B -167.4(6)
C40 C34A C35A N10A 178.6(15)
C42A C41A N12 C40 168.7(17)
C42A C41A N12 C43 -34(2)
C42B C41B N12 C40 160.8(14)
C42B C41B N12 C43 -15(2)
C44 C43 N12 C40 89.4(11)
C44 C43 N12 C41A -71.6(13)
C44 C43 N12 C41B -95.1(16)
N1 C3 C4A C5A -62.4(8)
N1 C3 C4B C5B 62.2(17)
N2 C6 C7 C8 -19.8(9)
N2 C6 C7 C18 174.1(6)
N3 C9 C10 C11 -65.5(7)
N6 C19 C20 C21A 65.4(8)
N6 C19 C20 C21B 32.9(9)
N6 C19 C20 C25 -130.3(5)
N7A C27A C28A C29A 173.7(15)
N7A C27A C28A C39A -23(2)
N8A C30A C31A C32A -60.0(18)
N9A C33A C34A C35A -23(3)
N9A C33A C34A C40 178.3(16)
N10A C36A C37A C38A -57(2)
C45 C46 C47 C48 1.8(12)
C45 C50 O1 C51 169.6(6)
C46 C45 C50 C49 3.3(9)
C46 C45 C50 O1 -173.2(6)
C46 C45 O8 C68 -0.9(9)
C46 C47 C48 C49 -1.4(13)
C47 C48 C49 C50 2.0(12)
C48 C49 C50 C45 -3.0(10)
C48 C49 C50 O1 173.3(7)
C49 C50 O1 C51 -6.7(9)
C50 C45 C46 C47 -2.7(10)
C50 C45 O8 C68 179.6(6)
C51 C52 O2 C53 -170.4(6)
C52 C51 O1 C50 -169.7(6)
C53 C54A O3A C55 177.4(9)
C53 C54B O3B C55 -159.0(19)
C54A C53 O2 C52 -168.2(9)
C54B C53 O2 C52 171.3(14)
C55 C56 O4 C57 -173.6(8)
C56 C55 O3A C54A -177.2(9)
C56 C55 O3B C54B 95(2)
C57 C58 C59 C60 1.2(13)
C57 C62 O5 C63 169.6(6)
C58 C57 C62 C61 2.6(10)
C58 C57 C62 O5 -177.8(6)
C58 C57 O4 C56 10.8(10)
C58 C59 C60 C61 2.1(13)
C59 C60 C61 C62 -3.0(12)
C60 C61 C62 C57 0.5(10)
C60 C61 C62 O5 -179.0(6)
C61 C62 O5 C63 -10.8(9)
C62 C57 C58 C59 -3.5(12)
C62 C57 O4 C56 -170.8(6)
C63 C64 O6 C65 -176.1(6)
C64 C63 O5 C62 -177.7(6)
C65 C66 O7 C67 169.8(6)
C66 C65 O6 C64 172.1(6)
C67 C68 O8 C45 -170.2(7)
C68 C67 O7 C66 90.7(9)
O1 C51 C52 O2 -73.7(8)
O2 C53 C54A O3A -47.9(12)
O2 C53 C54B O3B 55(3)
O3A C55 C56 O4 88.6(8)
O3B C55 C56 O4 52.5(16)
O4 C57 C58 C59 174.9(8)
O4 C57 C62 C61 -176.0(6)
O4 C57 C62 O5 3.6(9)
O5 C63 C64 O6 -75.6(7)
O6 C65 C66 O7 68.8(8)
O7 C67 C68 O8 71.6(10)
O8 C45 C46 C47 177.8(7)
O8 C45 C50 C49 -177.2(6)
O8 C45 C50 O1 6.3(8)
